data_7040261
loop_
_publ_author_name
'Nair, Ashwin G.'
'McBurney, Roy T.'
'Walker, D. Barney'
'Page, Michael J.'
'Gatus, Mark R. D.'
'Bhadbhade, Mohan'
'Messerle, Barbara A.'

_publ_section_title
;
 Ruthenium(ii) complexes of hemilabile pincer ligands: synthesis and
 catalysing the transfer hydrogenation of ketones.
;
_journal_issue 36
_journal_name_full 'Dalton transactions (Cambridge, England : 2003)'
_journal_page_first 14335
_journal_page_last 14342
_journal_paper_doi 10.1039/c6dt02459a
_journal_volume 45
_journal_year 2016
_chemical_formula_moiety 'C48 H43 N6 O P2 Ru, C24 H20 B'
_chemical_formula_sum 'C72 H63 B N6 O P2 Ru'
_chemical_formula_weight 1202.10
_space_group_crystal_system monoclinic
_space_group_IT_number 14
_space_group_name_Hall '-P 2ybc'
_space_group_name_H-M_alt 'P 1 21/c 1'
_symmetry_space_group_name_Hall '-P 2ybc'
_symmetry_space_group_name_H-M 'P 1 21/c 1'
_atom_sites_solution_hydrogens mixed
_audit_creation_date 2015-02-27
_audit_creation_method
;
Olex2 1.2
(compiled 2015.01.26 svn.r3150 for OlexSys, GUI svn.r4998)
;
_audit_update_record
;
2016-05-20 deposited with the CCDC.
2016-08-10 downloaded from the CCDC.
;
_cell_angle_alpha 90
_cell_angle_beta 92.123(3)
_cell_angle_gamma 90
_cell_formula_units_Z 8
_cell_length_a 37.968(2)
_cell_length_b 11.5676(7)
_cell_length_c 28.5760(18)
_cell_measurement_reflns_used 5022
_cell_measurement_temperature 150(2)
_cell_measurement_theta_max 22.820
_cell_measurement_theta_min 2.811
_cell_volume 12541.9(13)
_computing_cell_refinement 'SAINT v8.34A (Bruker, 2013)'
_computing_data_reduction 'SAINT v8.34A (Bruker, 2013)'
_computing_molecular_graphics 'Olex2 (Dolomanov et al., 2009)'
_computing_publication_material 'Olex2 (Dolomanov et al., 2009)'
_computing_structure_refinement 'ShelXL (Sheldrick, 2008)'
_diffrn_ambient_temperature 150.01
_diffrn_measured_fraction_theta_full 0.997
_diffrn_measured_fraction_theta_max 0.992
_diffrn_measurement_device_type 'Bruker APEX-II CCD'
_diffrn_measurement_method '\f and \w scans'
_diffrn_radiation_type MoK\a
_diffrn_radiation_wavelength 0.71073
_diffrn_reflns_av_R_equivalents 0.0000
_diffrn_reflns_av_unetI/netI 0.2546
_diffrn_reflns_Laue_measured_fraction_full 0.997
_diffrn_reflns_Laue_measured_fraction_max 0.992
_diffrn_reflns_limit_h_max 48
_diffrn_reflns_limit_h_min -48
_diffrn_reflns_limit_k_max 14
_diffrn_reflns_limit_k_min 0
_diffrn_reflns_limit_l_max 36
_diffrn_reflns_limit_l_min 0
_diffrn_reflns_number 27324
_diffrn_reflns_point_group_measured_fraction_full 0.997
_diffrn_reflns_point_group_measured_fraction_max 0.992
_diffrn_reflns_theta_full 25.000
_diffrn_reflns_theta_max 27.042
_diffrn_reflns_theta_min 2.749
_diffrn_standards_number 0
_exptl_absorpt_coefficient_mu 0.350
_exptl_absorpt_correction_T_max 0.7455
_exptl_absorpt_correction_T_min 0.6667
_exptl_absorpt_correction_type multi-scan
_exptl_absorpt_process_details
;
SADABS-2012/1 (Bruker,2012) was used for absorption correction.
wR2(int) was 0.1231 before and 0.0737 after correction.
The Ratio of minimum to maximum transmission is 0.8943.
The \l/2 correction factor is 0.0015.
;
_exptl_crystal_colour colourless
_exptl_crystal_colour_primary colourless
_exptl_crystal_density_diffrn 1.273
_exptl_crystal_description plate
_exptl_crystal_F_000 4992
_exptl_crystal_size_max 0.232
_exptl_crystal_size_mid 0.062
_exptl_crystal_size_min 0.041
_refine_diff_density_max 1.363
_refine_diff_density_min -0.928
_refine_diff_density_rms 0.110
_refine_ls_extinction_method none
_refine_ls_goodness_of_fit_ref 0.881
_refine_ls_hydrogen_treatment mixed
_refine_ls_matrix_type full
_refine_ls_number_parameters 1524
_refine_ls_number_reflns 27320
_refine_ls_number_restraints 37
_refine_ls_restrained_S_all 0.881
_refine_ls_R_factor_all 0.1949
_refine_ls_R_factor_gt 0.0676
_refine_ls_shift/su_max 0.002
_refine_ls_shift/su_mean 0.000
_refine_ls_structure_factor_coef Fsqd
_refine_ls_weighting_details 'w=1/[\s^2^(Fo^2^)+(0.0696P)^2^] where P=(Fo^2^+2Fc^2^)/3'
_refine_ls_weighting_scheme calc
_refine_ls_wR_factor_gt 0.1433
_refine_ls_wR_factor_ref 0.1723
_reflns_Friedel_coverage 0.000
_reflns_number_gt 11308
_reflns_number_total 27320
_reflns_threshold_expression 'I > 2\s(I)'
_cod_data_source_file c6dt02459a2.cif
_cod_data_source_block Compound_4
_cod_depositor_comments 'Adding full bibliography for 7040259--7040264.cif.'
_cod_original_cell_volume 12542.0(13)
_cod_database_code 7040261
_shelx_space_group_comment
;
The symmetry employed for this shelxl refinement is uniquely defined
by the following loop, which should always be used as a source of
symmetry information in preference to the above space-group names.
They are only intended as comments.
;
_olex2_refinement_description
;
1. Others
 Fixed Uiso: H3E(0.046) H4E(0.057) H5E(0.061) H6EA(0.042) H6EB(0.042)
 H8E(0.052) H9E(0.055) H10E(0.046) H10F(0.046) H11E(0.063) H12A(0.045)
 H12B(0.047) H12E(0.065) H13A(0.052) H13B(0.052) H13E(0.06) H14A(0.056)
 H14B(0.068) H15A(0.057) H15B(0.082) H16A(0.041) H16B(0.064) H22A(0.058)
 H22B(0.041) H23A(0.073) H23B(0.054) H24A(0.063) H24B(0.055) H25A(0.055)
 H25B(0.052) H26A(0.043) H26B(0.038) H32A(0.05) H32B(0.04) H33A(0.065)
 H33B(0.05) H34A(0.067) H34B(0.054) H35A(0.059) H35B(0.048) H36A(0.043)
 H36B(0.042) H3G(0.044) H4G(0.054) H5G(0.043) H6GA(0.032) H6GB(0.032)
 H8G(0.046) H9G(0.044) H10A(0.044) H10B(0.044) H10C(0.044) H10D(0.044)
 H11'(0.071) H11G(0.063) H12'(0.081) H12C(0.039) H12D(0.033) H12G(0.066)
 H13'(0.056) H13C(0.055) H13D(0.039) H13G(0.054) H14C(0.05) H14D(0.047)
 H15C(0.047) H15D(0.045) H16C(0.035) H16D(0.039) H22C(0.033) H22D(0.043)
 H23C(0.044) H23D(0.05) H24C(0.044) H24D(0.049) H25C(0.043) H25D(0.045)
 H26C(0.033) H26D(0.036) H32C(0.041) H32D(0.037) H33C(0.049) H33D(0.042)
 H34C(0.06) H34D(0.049) H35C(0.051) H35D(0.043) H36C(0.05) H36D(0.037)
 H12M(0.052) H13M(0.06) H14M(0.064) H15M(0.067) H16M(0.058) H22M(0.063)
 H23M(0.072) H24M(0.076) H25M(0.07) H26M(0.057) H32M(0.042) H33M(0.046)
 H34M(0.051) H35M(0.054) H36M(0.048) H42M(0.062) H43M(0.073) H44M(0.063)
 H45M(0.065) H46M(0.05) H12N(0.038) H13N(0.044) H14N(0.056) H15N(0.054)
 H16N(0.043) H22N(0.037) H23N(0.05) H24N(0.05) H25N(0.05) H26N(0.045)
 H32N(0.043) H33N(0.05) H34N(0.056) H35N(0.052) H36N(0.041) H42N(0.036)
 H43N(0.049) H44N(0.046) H45N(0.04) H46N(0.034)
 Fixed X: H3E(0.6289) H4E(0.6929) H5E(0.7252) H6EA(0.6705) H6EB(0.7061)
 H8E(0.7052) H9E(0.6622) H10E(0.5745) H10F(0.5972) H11E(0.5428) H12A(0.5267)
 H12B(0.5476) H12E(0.5831) H13A(0.469) H13B(0.5078) H13E(0.6127) H14A(0.4565)
 H14B(0.4933) H15A(0.5008) H15B(0.5205) H16A(0.5581) H16B(0.5584) H22A(0.5635)
 H22B(0.6227) H23A(0.5811) H23B(0.6031) H24A(0.6358) H24B(0.5442) H25A(0.6734)
 H25B(0.5053) H26A(0.6552) H26B(0.524) H32A(0.6449) H32B(0.6604) H33A(0.6783)
 H33B(0.7138) H34A(0.6703) H34B(0.716) H35A(0.6284) H35B(0.6649) H36A(0.5972)
 H36B(0.6107) H3G(0.9013) H4G(0.8426) H5G(0.8013) H6GA(0.8469) H6GB(0.8091)
 H8G(0.8274) H9G(0.7955) H10A(0.9185) H10B(0.8882) H10C(0.8998) H10D(0.9205)
 H11'(0.8878) H11G(0.9514) H12'(0.8537) H12C(0.8514) H12D(0.872) H12G(0.896)
 H13'(0.8629) H13C(0.8011) H13D(0.8306) H13G(0.8699) H14C(0.8055) H14D(0.8263)
 H15C(0.8608) H15D(0.8658) H16C(0.9113) H16D(0.9067) H22C(0.8883) H22D(0.9593)
 H23C(0.9007) H23D(0.9561) H24C(0.9518) H24D(0.9143) H25C(0.9927) H25D(0.8767)
 H26C(0.9804) H26D(0.8806) H32C(0.9727) H32D(0.9961) H33C(1.0192) H33D(1.0508)
 H34C(1.0333) H34D(1.0554) H35C(1.0008) H35D(1.0054) H36C(0.9573) H36D(0.9489)
 H12M(0.7744) H13M(0.7427) H14M(0.7325) H15M(0.7535) H16M(0.7856) H22M(0.7508)
 H23M(0.7422) H24M(0.7874) H25M(0.8418) H26M(0.8509) H32M(0.77) H33M(0.7565)
 H34M(0.7742) H35M(0.8045) H36M(0.8186) H42M(0.8661) H43M(0.9257) H44M(0.9465)
 H45M(0.9077) H46M(0.8482) H12N(0.7648) H13N(0.773) H14N(0.7355) H15N(0.6916)
 H16N(0.6843) H22N(0.6604) H23N(0.6025) H24N(0.5831) H25N(0.6223) H26N(0.6795)
 H32N(0.7186) H33N(0.7567) H34N(0.8083) H35N(0.8221) H36N(0.783) H42N(0.7439)
 H43N(0.7473) H44N(0.7339) H45N(0.7187) H46N(0.7153)
 Fixed Y: H3E(0.6013) H4E(0.6109) H5E(0.5293) H6EA(0.3574) H6EB(0.4263)
 H8E(0.4837) H9E(0.5528) H10E(0.5898) H10F(0.6503) H11E(0.2685) H12A(0.3652)
 H12B(0.9251) H12E(0.3304) H13A(0.2944) H13B(0.996) H13E(0.51) H14A(0.1391)
 H14B(0.8918) H15A(0.053) H15B(0.7128) H16A(0.1238) H16B(0.6384) H22A(0.1509)
 H22B(0.8582) H23A(0.0751) H23B(0.945) H24A(0.123) H24B(0.9307) H25A(0.2451)
 H25B(0.8225) H26A(0.323) H26B(0.7378) H32A(0.1131) H32B(0.7106) H33A(0.0279)
 H33B(0.7961) H34A(0.0812) H34B(0.9313) H35A(0.2223) H35B(0.9787) H36A(0.3134)
 H36B(0.8951) H3G(0.9908) H4G(0.9887) H5G(0.8898) H6GA(0.7238) H6GB(0.785)
 H8G(0.9022) H9G(0.825) H10A(0.9799) H10B(1.0291) H10C(1.0426) H10D(0.9216)
 H11'(0.7694) H11G(0.6762) H12'(0.9639) H12C(1.0856) H12D(0.4974) H12G(0.7387)
 H13'(1.0768) H13C(1.1773) H13D(0.4126) H13G(0.8962) H14C(1.3136) H14D(0.4698)
 H15C(1.358) H15D(0.607) H16C(1.2708) H16D(0.692) H22C(1.2644) H22D(0.4979)
 H23C(1.355) H23D(0.4145) H24C(1.3135) H24D(0.4834) H25C(1.1852) H25D(0.6339)
 H26C(1.0903) H26D(0.717) H32C(1.2923) H32D(0.7421) H33C(1.363) H33D(0.6664)
 H34C(1.2754) H34D(0.5049) H35C(1.1166) H35D(0.4264) H36C(1.0378) H36D(0.5007)
 H12M(0.5129) H13M(0.4677) H14M(0.2752) H15M(0.1296) H16M(0.1757) H22M(0.2443)
 H23M(0.1264) H24M(0.0948) H25M(0.1826) H26M(0.2946) H32M(0.4481) H33M(0.6245)
 H34M(0.7965) H35M(0.7882) H36M(0.6128) H42M(0.5047) H43M(0.5086) H44M(0.3929)
 H45M(0.2721) H46M(0.269) H12N(0.5651) H13N(0.3842) H14N(0.2318) H15N(0.2614)
 H16N(0.4416) H22N(0.7703) H23N(0.7948) H24N(0.7182) H25N(0.6115) H26N(0.5802)
 H32N(0.761) H33N(0.7615) H34N(0.6518) H35N(0.5472) H36N(0.5442) H42N(0.8737)
 H43N(1.0409) H44N(1.0354) H45N(0.8593) H46N(0.6921)
 Fixed Z: H3E(0.5458) H4E(0.531) H5E(0.6002) H6EA(0.6619) H6EB(0.6749)
 H8E(0.7577) H9E(0.8119) H10E(0.7526) H10F(0.7942) H11E(0.8312) H12A(0.5948)
 H12B(0.6308) H12E(0.8973) H13A(0.596) H13B(0.5752) H13E(0.8702) H14A(0.6446)
 H14B(0.5081) H15A(0.6898) H15B(0.4971) H16A(0.6901) H16B(0.5538) H22A(0.5675)
 H22B(0.7175) H23A(0.4973) H23B(0.7844) H24A(0.4686) H24B(0.805) H25A(0.5122)
 H25B(0.7565) H26A(0.5825) H26B(0.6889) H32A(0.6403) H32B(0.6783) H33A(0.702)
 H33B(0.6602) H34A(0.7791) H34B(0.5995) H35A(0.7967) H35B(0.5575) H36A(0.736)
 H36B(0.5756) H3G(0.9836) H4G(1.0189) H5G(0.9601) H6GA(0.8858) H6GB(0.8825)
 H8G(0.7322) H9G(0.7995) H10A(0.7696) H10B(0.7344) H10C(0.7552) H10D(0.7577)
 H11'(0.62) H11G(0.6684) H12'(0.6021) H12C(0.8534) H12D(0.8915) H12G(0.6204)
 H13'(0.6714) H13C(0.8795) H13D(0.8401) H13G(0.6612) H14C(0.9399) H14D(0.762)
 H15C(0.9741) H15D(0.734) H16C(0.9469) H16D(0.7856) H22C(0.817) H22D(0.9327)
 H23C(0.7463) H23D(1.0066) H24C(0.7079) H24D(1.0585) H25C(0.7419) H25D(1.0352)
 H26C(0.8116) H26D(0.9622) H32C(0.8735) H32D(0.9055) H33C(0.9201) H33D(0.8898)
 H34C(0.9922) H34D(0.841) H35C(1.0164) H35D(0.8049) H36C(0.9666) H36D(0.8213)
 H12M(0.547) H13M(0.4783) H14M(0.4583) H15M(0.5082) H16M(0.5768) H22M(0.6457)
 H23M(0.7091) H24M(0.7653) H25M(0.756) H26M(0.6901) H32M(0.6978) H33M(0.7312)
 H34M(0.6965) H35M(0.6266) H36M(0.5947) H42M(0.6543) H43M(0.6379) H44M(0.5777)
 H45M(0.5368) H46M(0.5537) H12N(0.8271) H13N(0.7945) H14N(0.8125) H15N(0.865)
 H16N(0.8999) H22N(0.8516) H23N(0.873) H24N(0.9429) H25N(0.9897) H26N(0.9676)
 H32N(0.9802) H33N(1.0456) H34N(1.0462) H35N(0.9796) H36N(0.9153) H42N(0.9116)
 H43N(0.866) H44N(0.7864) H45N(0.7501) H46N(0.7956)
;
_shelx_shelxl_version_number 2014/7
_olex2_submission_special_instructions 'No special instructions were received'

loop_
_space_group_symop_operation_xyz
'x, y, z'
'-x, y+1/2, -z+1/2'
'-x, -y, -z'
'x, -y-1/2, z-1/2'

loop_
_atom_site_label
_atom_site_type_symbol
_atom_site_fract_x
_atom_site_fract_y
_atom_site_fract_z
_atom_site_U_iso_or_equiv
_atom_site_adp_type
_atom_site_occupancy
_atom_site_site_symmetry_order
_atom_site_calc_flag
_atom_site_refinement_flags_posn
_atom_site_refinement_flags_adp
_atom_site_refinement_flags_occupancy
_atom_site_disorder_assembly
_atom_site_disorder_group
Ru1A Ru 0.59528(2) 0.51155(3) 0.64670(2) 0.02567(13) Uani 1 1 d . . . . .
H H 0.5750(9) 0.505(3) 0.6006(13) 0.004(10) Uiso 1 1 d . . . . .
P1A P 0.59319(4) 0.30808(10) 0.63784(5) 0.0286(4) Uani 1 1 d . . . . .
P1B P 0.58971(3) 0.71536(9) 0.64255(5) 0.0259(4) Uani 1 1 d . . . . .
O1F O 0.52493(10) 0.5043(3) 0.68962(14) 0.0374(10) Uani 1 1 d . . . . .
N1E N 0.67549(12) 0.5044(3) 0.62586(17) 0.0334(12) Uani 1 1 d . . . . .
N2E N 0.64187(12) 0.5261(3) 0.60828(17) 0.0313(12) Uani 1 1 d . . . . .
N3E N 0.66414(12) 0.4862(3) 0.70738(18) 0.0335(12) Uani 1 1 d . . . . .
N4E N 0.62584(12) 0.5461(3) 0.75394(18) 0.0335(12) Uani 1 1 d . . . . .
N5E N 0.58315(12) 0.4867(3) 0.80859(18) 0.0380(12) Uani 1 1 d . . . . .
N6E N 0.55900(12) 0.4061(4) 0.79362(18) 0.0457(14) Uani 1 1 d . . . . .
C1F C 0.55304(14) 0.5066(3) 0.67413(19) 0.0258(14) Uani 1 1 d . . . . .
C3E C 0.64709(16) 0.5746(4) 0.5668(2) 0.0381(16) Uani 1 1 d . . . . .
H3E H 0.6289 0.6013 0.5458 0.046 Uiso 1 1 calc R . . . .
C4E C 0.68279(17) 0.5807(5) 0.5584(3) 0.0477(18) Uani 1 1 d . . . . .
H4E H 0.6929 0.6109 0.5310 0.057 Uiso 1 1 calc R . . . .
C5E C 0.70037(17) 0.5366(5) 0.5958(3) 0.0510(19) Uani 1 1 d . . . . .
H5E H 0.7252 0.5293 0.6002 0.061 Uiso 1 1 calc R . . . .
C6E C 0.68051(14) 0.4353(4) 0.6677(2) 0.0350(16) Uani 1 1 d . . . . .
H6EA H 0.6705 0.3574 0.6619 0.042 Uiso 1 1 calc R . . . .
H6EB H 0.7061 0.4263 0.6749 0.042 Uiso 1 1 calc R . . . .
C7E C 0.62874(14) 0.5144(4) 0.7078(2) 0.0258(13) Uani 1 1 d . . . . .
C8E C 0.68104(17) 0.4991(4) 0.7505(2) 0.0432(17) Uani 1 1 d . . . . .
H8E H 0.7052 0.4837 0.7577 0.052 Uiso 1 1 calc R . . . .
C9E C 0.65809(18) 0.5360(5) 0.7796(2) 0.0461(17) Uani 1 1 d . . . . .
H9E H 0.6622 0.5528 0.8119 0.055 Uiso 1 1 calc R . . . .
C10E C 0.59356(15) 0.5772(4) 0.7766(2) 0.0385(16) Uani 1 1 d . . . . .
H10E H 0.5745 0.5898 0.7526 0.046 Uiso 1 1 calc R . . . .
H10F H 0.5972 0.6503 0.7942 0.046 Uiso 1 1 calc R . . . .
C11A C 0.54852(13) 0.2509(4) 0.64223(19) 0.0305(14) Uani 1 1 d . . . . .
C11B C 0.55737(13) 0.7723(4) 0.59817(19) 0.0297(14) Uani 1 1 d . . . . .
C11E C 0.55753(17) 0.3348(5) 0.8306(2) 0.0528(19) Uani 1 1 d . . . . .
H11E H 0.5428 0.2685 0.8312 0.063 Uiso 1 1 calc R . . . .
C12A C 0.52148(15) 0.3016(4) 0.6143(2) 0.0372(15) Uani 1 1 d . . . . .
H12A H 0.5267 0.3652 0.5948 0.045 Uiso 1 1 calc R . . . .
C12B C 0.54181(14) 0.8803(4) 0.6037(2) 0.0394(16) Uani 1 1 d . . . . .
H12B H 0.5476 0.9251 0.6308 0.047 Uiso 1 1 calc R . . . .
C12E C 0.57978(16) 0.3677(5) 0.8679(3) 0.0545(19) Uani 1 1 d . . . . .
H12E H 0.5831 0.3304 0.8973 0.065 Uiso 1 1 calc R . . . .
C13A C 0.48719(15) 0.2599(4) 0.6150(2) 0.0437(16) Uani 1 1 d . . . . .
H13A H 0.4690 0.2944 0.5960 0.052 Uiso 1 1 calc R . . . .
C13B C 0.51834(15) 0.9227(5) 0.5705(2) 0.0429(17) Uani 1 1 d . . . . .
H13B H 0.5078 0.9960 0.5752 0.052 Uiso 1 1 calc R . . . .
C13E C 0.59577(16) 0.4651(5) 0.8529(2) 0.0503(18) Uani 1 1 d . . . . .
H13E H 0.6127 0.5100 0.8702 0.060 Uiso 1 1 calc R . . . .
C14A C 0.47991(15) 0.1678(5) 0.6436(2) 0.0469(17) Uani 1 1 d . . . . .
H14A H 0.4565 0.1391 0.6446 0.056 Uiso 1 1 calc R . . . .
C14B C 0.50972(17) 0.8619(5) 0.5309(2) 0.0566(19) Uani 1 1 d . . . . .
H14B H 0.4933 0.8918 0.5081 0.068 Uiso 1 1 calc R . . . .
C15A C 0.50612(16) 0.1174(5) 0.6707(2) 0.0474(17) Uani 1 1 d . . . . .
H15A H 0.5008 0.0530 0.6898 0.057 Uiso 1 1 calc R . . . .
C15B C 0.52554(19) 0.7560(5) 0.5248(2) 0.068(2) Uani 1 1 d . . . . .
H15B H 0.5205 0.7128 0.4971 0.082 Uiso 1 1 calc R . . . .
C16A C 0.54028(14) 0.1587(4) 0.6706(2) 0.0345(15) Uani 1 1 d . . . . .
H16A H 0.5581 0.1238 0.6901 0.041 Uiso 1 1 calc R . . . .
C16B C 0.54839(17) 0.7126(5) 0.5583(2) 0.0537(19) Uani 1 1 d . . . . .
H16B H 0.5584 0.6384 0.5538 0.064 Uiso 1 1 calc R . . . .
C21A C 0.60683(14) 0.2461(4) 0.5822(2) 0.0326(15) Uani 1 1 d . . . . .
C21B C 0.57575(14) 0.7874(3) 0.6959(2) 0.0306(14) Uani 1 1 d . . . . .
C22A C 0.58591(15) 0.1716(4) 0.5563(2) 0.0481(18) Uani 1 1 d . . . . .
H22A H 0.5635 0.1509 0.5675 0.058 Uiso 1 1 calc R . . . .
C22B C 0.59869(14) 0.8507(4) 0.7251(2) 0.0342(15) Uani 1 1 d . . . . .
H22B H 0.6227 0.8582 0.7175 0.041 Uiso 1 1 calc R . . . .
C23A C 0.59634(18) 0.1260(5) 0.5145(3) 0.061(2) Uani 1 1 d . . . . .
H23A H 0.5811 0.0751 0.4973 0.073 Uiso 1 1 calc R . . . .
C23B C 0.58689(17) 0.9024(4) 0.7650(2) 0.0446(17) Uani 1 1 d . . . . .
H23B H 0.6031 0.9450 0.7844 0.054 Uiso 1 1 calc R . . . .
C24A C 0.62875(19) 0.1537(5) 0.4976(2) 0.0527(19) Uani 1 1 d . . . . .
H24A H 0.6358 0.1230 0.4686 0.063 Uiso 1 1 calc R . . . .
C24B C 0.55215(17) 0.8942(4) 0.7775(2) 0.0455(17) Uani 1 1 d . . . . .
H24B H 0.5442 0.9307 0.8050 0.055 Uiso 1 1 calc R . . . .
C25A C 0.65078(16) 0.2265(4) 0.5232(2) 0.0462(18) Uani 1 1 d . . . . .
H25A H 0.6734 0.2451 0.5122 0.055 Uiso 1 1 calc R . . . .
C25B C 0.52923(16) 0.8306(4) 0.7484(2) 0.0430(17) Uani 1 1 d . . . . .
H25B H 0.5053 0.8225 0.7565 0.052 Uiso 1 1 calc R . . . .
C26A C 0.63987(15) 0.2726(4) 0.5652(2) 0.0360(15) Uani 1 1 d . . . . .
H26A H 0.6552 0.3230 0.5825 0.043 Uiso 1 1 calc R . . . .
C26B C 0.54038(14) 0.7794(4) 0.7085(2) 0.0317(15) Uani 1 1 d . . . . .
H26B H 0.5240 0.7378 0.6889 0.038 Uiso 1 1 calc R . . . .
C31A C 0.61797(13) 0.2254(4) 0.6819(2) 0.0290(14) Uani 1 1 d . . . . .
C31B C 0.62977(14) 0.7921(4) 0.62905(19) 0.0286(14) Uani 1 1 d . . . . .
C32A C 0.64196(14) 0.1373(4) 0.6717(2) 0.0414(17) Uani 1 1 d . . . . .
H32A H 0.6449 0.1131 0.6403 0.050 Uiso 1 1 calc R . . . .
C32B C 0.66091(14) 0.7653(4) 0.6535(2) 0.0335(15) Uani 1 1 d . . . . .
H32B H 0.6604 0.7106 0.6783 0.040 Uiso 1 1 calc R . . . .
C33A C 0.66146(15) 0.0858(4) 0.7087(3) 0.054(2) Uani 1 1 d . . . . .
H33A H 0.6783 0.0279 0.7020 0.065 Uiso 1 1 calc R . . . .
C33B C 0.69291(15) 0.8163(4) 0.6428(2) 0.0421(16) Uani 1 1 d . . . . .
H33B H 0.7138 0.7961 0.6602 0.050 Uiso 1 1 calc R . . . .
C34A C 0.65675(16) 0.1173(5) 0.7546(3) 0.056(2) Uani 1 1 d . . . . .
H34A H 0.6703 0.0812 0.7791 0.067 Uiso 1 1 calc R . . . .
C34B C 0.69430(17) 0.8963(4) 0.6069(2) 0.0446(17) Uani 1 1 d . . . . .
H34B H 0.7160 0.9313 0.5995 0.054 Uiso 1 1 calc R . . . .
C35A C 0.63224(15) 0.2016(4) 0.7651(2) 0.0492(18) Uani 1 1 d . . . . .
H35A H 0.6284 0.2223 0.7967 0.059 Uiso 1 1 calc R . . . .
C35B C 0.66402(16) 0.9242(4) 0.5823(2) 0.0403(16) Uani 1 1 d . . . . .
H35B H 0.6649 0.9787 0.5575 0.048 Uiso 1 1 calc R . . . .
C36A C 0.61365(14) 0.2546(4) 0.7289(2) 0.0357(15) Uani 1 1 d . . . . .
H36A H 0.5972 0.3134 0.7360 0.043 Uiso 1 1 calc R . . . .
C36B C 0.63152(15) 0.8737(4) 0.59295(19) 0.0347(15) Uani 1 1 d . . . . .
H36B H 0.6107 0.8951 0.5756 0.042 Uiso 1 1 calc R . . . .
Ru1B Ru 0.91946(2) 0.88901(3) 0.87539(2) 0.02261(13) Uani 1 1 d . . . . .
HA H 0.9507(10) 0.875(3) 0.9195(13) 0.011(10) Uiso 1 1 d . . . . .
P1C P 0.92490(3) 1.09382(9) 0.87695(5) 0.0216(3) Uani 1 1 d . . . . .
P1D P 0.92421(3) 0.68481(9) 0.88191(5) 0.0240(4) Uani 1 1 d . . . . .
O1H O 0.97947(11) 0.8752(3) 0.81119(15) 0.0433(11) Uani 1 1 d . . . . .
N1G N 0.84528(11) 0.8745(3) 0.92057(16) 0.0262(11) Uani 1 1 d . . . . .
N2G N 0.87981(11) 0.9048(3) 0.92748(16) 0.0269(11) Uani 1 1 d . . . . .
N3G N 0.84305(11) 0.8473(3) 0.83734(16) 0.0240(11) Uani 1 1 d . . . . .
N4G N 0.87083(11) 0.9118(3) 0.77972(17) 0.0286(12) Uani 1 1 d . . . . .
N5G N 0.9080(2) 0.8690(5) 0.7123(3) 0.0362(19) Uani 0.666(6) 1 d D U P A 1
N5G' N 0.8871(4) 0.9358(11) 0.7031(5) 0.040(4) Uiso 0.334(6) 1 d D U P A 2
N6G N 0.93588(19) 0.7982(5) 0.7172(3) 0.050(2) Uani 0.666(6) 1 d D U P A 1
N6G' N 0.8935(6) 0.8325(14) 0.6872(6) 0.040(6) Uiso 0.334(6) 1 d D U P A 2
C1H C 0.95524(15) 0.8815(3) 0.8352(2) 0.0272(14) Uani 1 1 d . . . . .
C3G C 0.88071(16) 0.9576(4) 0.9694(2) 0.0364(15) Uani 1 1 d . . . . .
H3G H 0.9013 0.9908 0.9836 0.044 Uiso 1 1 calc R . . . .
C4G C 0.84829(16) 0.9579(4) 0.9893(2) 0.0452(17) Uani 1 1 d . . . . .
H4G H 0.8426 0.9887 1.0189 0.054 Uiso 1 1 calc R . . . .
C5G C 0.82576(16) 0.9037(4) 0.9570(2) 0.0361(15) Uani 1 1 d . . . . .
H5G H 0.8013 0.8898 0.9601 0.043 Uiso 1 1 calc R . . . .
C6G C 0.83480(13) 0.7992(4) 0.88183(18) 0.0265(14) Uani 1 1 d . . . . .
H6GA H 0.8469 0.7238 0.8858 0.032 Uiso 1 1 calc R . . . .
H6GB H 0.8091 0.7850 0.8825 0.032 Uiso 1 1 calc R . . . .
C7G C 0.87635(13) 0.8851(3) 0.8264(2) 0.0243(13) Uani 1 1 d . . . . .
C8G C 0.83672(15) 0.8902(4) 0.7631(2) 0.0380(16) Uani 1 1 d . . . . .
H8G H 0.8274 0.9022 0.7322 0.046 Uiso 1 1 calc R . . . .
C9G C 0.81950(15) 0.8488(4) 0.7997(2) 0.0368(16) Uani 1 1 d . . . . .
H9G H 0.7955 0.8250 0.7995 0.044 Uiso 1 1 calc R . . . .
C10G C 0.89740(15) 0.9583(4) 0.75008(19) 0.0368(15) Uani 1 1 d . . . . .
H10A H 0.9185 0.9799 0.7696 0.044 Uiso 0.666(6) 1 calc R . P A 1
H10B H 0.8882 1.0291 0.7344 0.044 Uiso 0.666(6) 1 calc R . P A 1
H10C H 0.8998 1.0426 0.7552 0.044 Uiso 0.334(6) 1 calc R . P A 2
H10D H 0.9205 0.9216 0.7577 0.044 Uiso 0.334(6) 1 calc R . P A 2
C11' C 0.8838(6) 0.8305(15) 0.6414(7) 0.059(6) Uiso 0.334(6) 1 d D U P A 2
H11' H 0.8878 0.7694 0.6200 0.071 Uiso 0.334(6) 1 calc R . P A 2
C11C C 0.88622(13) 1.1689(3) 0.89785(18) 0.0246(13) Uani 1 1 d . . . . .
C11D C 0.89322(13) 0.6044(3) 0.8439(2) 0.0238(13) Uani 1 1 d . . . . .
C11G C 0.9349(3) 0.7338(7) 0.6768(3) 0.052(3) Uani 0.666(6) 1 d D U P A 1
H11G H 0.9514 0.6762 0.6684 0.063 Uiso 0.666(6) 1 calc R . P A 1
C12' C 0.8657(5) 0.9414(15) 0.6304(6) 0.068(6) Uiso 0.334(6) 1 d D U P A 2
H12' H 0.8537 0.9639 0.6021 0.081 Uiso 0.334(6) 1 calc R . P A 2
C12C C 0.85330(14) 1.1414(4) 0.8777(2) 0.0327(15) Uani 1 1 d . . . . .
H12C H 0.8514 1.0856 0.8534 0.039 Uiso 1 1 calc R . . . .
C12D C 0.87065(13) 0.5207(4) 0.85959(19) 0.0276(13) Uani 1 1 d . . . . .
H12D H 0.8720 0.4974 0.8915 0.033 Uiso 1 1 calc R . . . .
C12G C 0.9042(3) 0.7703(8) 0.6495(4) 0.055(3) Uani 0.666(6) 1 d D U P A 1
H12G H 0.8960 0.7387 0.6204 0.066 Uiso 0.666(6) 1 calc R . P A 1
C13' C 0.8703(4) 0.9989(12) 0.6679(6) 0.047(5) Uiso 0.334(6) 1 d D U P A 2
H13' H 0.8629 1.0768 0.6714 0.056 Uiso 0.334(6) 1 calc R . P A 2
C13C C 0.82349(15) 1.1956(4) 0.8933(2) 0.0455(18) Uani 1 1 d . . . . .
H13C H 0.8011 1.1773 0.8795 0.055 Uiso 1 1 calc R . . . .
C13D C 0.84599(13) 0.4704(4) 0.8290(2) 0.0323(15) Uani 1 1 d . . . . .
H13D H 0.8306 0.4126 0.8401 0.039 Uiso 1 1 calc R . . . .
C13G C 0.8900(4) 0.8531(10) 0.6717(5) 0.045(3) Uani 0.666(6) 1 d D U P A 1
H13G H 0.8699 0.8962 0.6612 0.054 Uiso 0.666(6) 1 calc R . P A 1
C14C C 0.82609(16) 1.2767(4) 0.9292(2) 0.0417(17) Uani 1 1 d . . . . .
H14C H 0.8055 1.3136 0.9399 0.050 Uiso 1 1 calc R . . . .
C14D C 0.84363(14) 0.5033(4) 0.7826(2) 0.0391(16) Uani 1 1 d . . . . .
H14D H 0.8263 0.4698 0.7620 0.047 Uiso 1 1 calc R . . . .
C15C C 0.85895(16) 1.3034(4) 0.9493(2) 0.0390(16) Uani 1 1 d . . . . .
H15C H 0.8608 1.3580 0.9741 0.047 Uiso 1 1 calc R . . . .
C15D C 0.86674(15) 0.5854(4) 0.7661(2) 0.0373(16) Uani 1 1 d . . . . .
H15D H 0.8658 0.6070 0.7340 0.045 Uiso 1 1 calc R . . . .
C16C C 0.88885(14) 1.2509(4) 0.93349(18) 0.0295(14) Uani 1 1 d . . . . .
H16C H 0.9113 1.2708 0.9469 0.035 Uiso 1 1 calc R . . . .
C16D C 0.89102(14) 0.6352(4) 0.7968(2) 0.0325(15) Uani 1 1 d . . . . .
H16D H 0.9067 0.6920 0.7856 0.039 Uiso 1 1 calc R . . . .
C21C C 0.93287(13) 1.1667(3) 0.82118(18) 0.0221(13) Uani 1 1 d . . . . .
C21D C 0.92028(13) 0.6160(4) 0.93952(19) 0.0258(13) Uani 1 1 d . . . . .
C22C C 0.90942(13) 1.2466(4) 0.80171(19) 0.0278(14) Uani 1 1 d . . . . .
H22C H 0.8883 1.2644 0.8170 0.033 Uiso 1 1 calc R . . . .
C22D C 0.94245(14) 0.5259(4) 0.9537(2) 0.0361(15) Uani 1 1 d . . . . .
H22D H 0.9593 0.4979 0.9327 0.043 Uiso 1 1 calc R . . . .
C23C C 0.91694(15) 1.3007(4) 0.7595(2) 0.0366(15) Uani 1 1 d . . . . .
H23C H 0.9007 1.3550 0.7463 0.044 Uiso 1 1 calc R . . . .
C23D C 0.94063(16) 0.4758(4) 0.9976(2) 0.0418(17) Uani 1 1 d . . . . .
H23D H 0.9561 0.4145 1.0066 0.050 Uiso 1 1 calc R . . . .
C24C C 0.94726(15) 1.2772(4) 0.7369(2) 0.0368(15) Uani 1 1 d . . . . .
H24C H 0.9518 1.3135 0.7079 0.044 Uiso 1 1 calc R . . . .
C24D C 0.91594(16) 0.5166(4) 1.0282(2) 0.0412(16) Uani 1 1 d . . . . .
H24D H 0.9143 0.4834 1.0585 0.049 Uiso 1 1 calc R . . . .
C25C C 0.97116(14) 1.2002(4) 0.7567(2) 0.0359(15) Uani 1 1 d . . . . .
H25C H 0.9927 1.1852 0.7419 0.043 Uiso 1 1 calc R . . . .
C25D C 0.89374(14) 0.6061(4) 1.0143(2) 0.0378(15) Uani 1 1 d . . . . .
H25D H 0.8767 0.6339 1.0352 0.045 Uiso 1 1 calc R . . . .
C26C C 0.96392(13) 1.1443(4) 0.7985(2) 0.0276(14) Uani 1 1 d . . . . .
H26C H 0.9804 1.0903 0.8116 0.033 Uiso 1 1 calc R . . . .
C26D C 0.89593(14) 0.6552(4) 0.97097(19) 0.0297(14) Uani 1 1 d . . . . .
H26D H 0.8806 0.7170 0.9622 0.036 Uiso 1 1 calc R . . . .
C31C C 0.96126(13) 1.1538(4) 0.91398(18) 0.0241(13) Uani 1 1 d . . . . .
C31D C 0.96685(13) 0.6290(4) 0.86494(19) 0.0270(13) Uani 1 1 d . . . . .
C32C C 0.97924(14) 1.2536(4) 0.90178(19) 0.0338(15) Uani 1 1 d . . . . .
H32C H 0.9727 1.2923 0.8735 0.041 Uiso 1 1 calc R . . . .
C32D C 0.99767(13) 0.6774(4) 0.88518(19) 0.0309(14) Uani 1 1 d . . . . .
H32D H 0.9961 0.7421 0.9055 0.037 Uiso 1 1 calc R . . . .
C33C C 1.00637(14) 1.2975(4) 0.9300(2) 0.0408(17) Uani 1 1 d . . . . .
H33C H 1.0192 1.3630 0.9201 0.049 Uiso 1 1 calc R . . . .
C33D C 1.03011(14) 0.6324(4) 0.8760(2) 0.0353(15) Uani 1 1 d . . . . .
H33D H 1.0508 0.6664 0.8898 0.042 Uiso 1 1 calc R . . . .
C34C C 1.01471(15) 1.2456(4) 0.9726(2) 0.0500(18) Uani 1 1 d . . . . .
H34C H 1.0333 1.2754 0.9922 0.060 Uiso 1 1 calc R . . . .
C34D C 1.03294(15) 0.5370(4) 0.8466(2) 0.0409(16) Uani 1 1 d . . . . .
H34D H 1.0554 0.5049 0.8410 0.049 Uiso 1 1 calc R . . . .
C35C C 0.99584(15) 1.1505(4) 0.9866(2) 0.0423(16) Uani 1 1 d . . . . .
H35C H 1.0008 1.1166 1.0164 0.051 Uiso 1 1 calc R . . . .
C35D C 1.00332(15) 0.4897(4) 0.8258(2) 0.0361(15) Uani 1 1 d . . . . .
H35D H 1.0054 0.4264 0.8049 0.043 Uiso 1 1 calc R . . . .
C36C C 0.96972(14) 1.1046(4) 0.9571(2) 0.0417(17) Uani 1 1 d . . . . .
H36C H 0.9573 1.0378 0.9666 0.050 Uiso 1 1 calc R . . . .
C36D C 0.96949(14) 0.5348(4) 0.83522(19) 0.0310(14) Uani 1 1 d . . . . .
H36D H 0.9489 0.5007 0.8213 0.037 Uiso 1 1 calc R . . . .
C11M C 0.78340(14) 0.3511(5) 0.5712(2) 0.0388(15) Uani 1 1 d . . . . .
C12M C 0.77025(15) 0.4338(5) 0.5398(2) 0.0436(17) Uani 1 1 d . . . . .
H12M H 0.7744 0.5129 0.5470 0.052 Uiso 1 1 calc R . . . .
C13M C 0.75130(16) 0.4074(5) 0.4983(2) 0.0502(18) Uani 1 1 d . . . . .
H13M H 0.7427 0.4677 0.4783 0.060 Uiso 1 1 calc R . . . .
C14M C 0.74525(16) 0.2942(6) 0.4865(2) 0.0537(18) Uani 1 1 d . . . . .
H14M H 0.7325 0.2752 0.4583 0.064 Uiso 1 1 calc R . . . .
C15M C 0.75775(17) 0.2084(6) 0.5159(3) 0.0562(19) Uani 1 1 d . . . . .
H15M H 0.7535 0.1296 0.5082 0.067 Uiso 1 1 calc R . . . .
C16M C 0.77683(16) 0.2365(5) 0.5574(2) 0.0483(17) Uani 1 1 d . . . . .
H16M H 0.7856 0.1757 0.5768 0.058 Uiso 1 1 calc R . . . .
C21M C 0.80255(15) 0.2850(4) 0.6596(2) 0.0382(16) Uani 1 1 d . . . . .
C22M C 0.76984(17) 0.2316(5) 0.6675(2) 0.0529(18) Uani 1 1 d . . . . .
H22M H 0.7508 0.2443 0.6457 0.063 Uiso 1 1 calc R . . . .
C23M C 0.76455(18) 0.1619(5) 0.7056(3) 0.060(2) Uani 1 1 d . . . . .
H23M H 0.7422 0.1264 0.7091 0.072 Uiso 1 1 calc R . . . .
C24M C 0.79127(19) 0.1426(5) 0.7390(3) 0.063(2) Uani 1 1 d . . . . .
H24M H 0.7874 0.0948 0.7653 0.076 Uiso 1 1 calc R . . . .
C25M C 0.82317(17) 0.1934(5) 0.7333(2) 0.058(2) Uani 1 1 d . . . . .
H25M H 0.8418 0.1826 0.7560 0.070 Uiso 1 1 calc R . . . .
C26M C 0.82817(16) 0.2618(4) 0.6937(2) 0.0474(18) Uani 1 1 d . . . . .
H26M H 0.8509 0.2946 0.6901 0.057 Uiso 1 1 calc R . . . .
C31M C 0.79630(14) 0.5085(4) 0.6417(2) 0.0321(14) Uani 1 1 d . . . . .
C32M C 0.77741(14) 0.5171(4) 0.6831(2) 0.0352(15) Uani 1 1 d . . . . .
H32M H 0.7700 0.4481 0.6978 0.042 Uiso 1 1 calc R . . . .
C33M C 0.76922(14) 0.6225(5) 0.7032(2) 0.0383(15) Uani 1 1 d . . . . .
H33M H 0.7565 0.6245 0.7312 0.046 Uiso 1 1 calc R . . . .
C34M C 0.77948(15) 0.7241(5) 0.6827(2) 0.0424(16) Uani 1 1 d . . . . .
H34M H 0.7742 0.7965 0.6965 0.051 Uiso 1 1 calc R . . . .
C35M C 0.79765(16) 0.7189(4) 0.6417(2) 0.0450(17) Uani 1 1 d . . . . .
H35M H 0.8045 0.7882 0.6266 0.054 Uiso 1 1 calc R . . . .
C36M C 0.80578(15) 0.6136(4) 0.6226(2) 0.0402(16) Uani 1 1 d . . . . .
H36M H 0.8186 0.6128 0.5947 0.048 Uiso 1 1 calc R . . . .
C41M C 0.84947(14) 0.3861(4) 0.6063(2) 0.0366(15) Uani 1 1 d . . . . .
C42M C 0.87416(18) 0.4563(5) 0.6301(2) 0.0515(18) Uani 1 1 d . . . . .
H42M H 0.8661 0.5047 0.6543 0.062 Uiso 1 1 calc R . . . .
C43M C 0.91004(17) 0.4597(5) 0.6204(3) 0.061(2) Uani 1 1 d . . . . .
H43M H 0.9257 0.5086 0.6379 0.073 Uiso 1 1 calc R . . . .
C44M C 0.92228(17) 0.3910(5) 0.5851(2) 0.0524(18) Uani 1 1 d . . . . .
H44M H 0.9465 0.3929 0.5777 0.063 Uiso 1 1 calc R . . . .
C45M C 0.89934(18) 0.3204(5) 0.5609(2) 0.0541(18) Uani 1 1 d . . . . .
H45M H 0.9077 0.2721 0.5368 0.065 Uiso 1 1 calc R . . . .
C46M C 0.86356(16) 0.3187(4) 0.5714(2) 0.0417(16) Uani 1 1 d . . . . .
H46M H 0.8482 0.2690 0.5537 0.050 Uiso 1 1 calc R . . . .
B1M B 0.80729(17) 0.3810(5) 0.6187(2) 0.0349(17) Uani 1 1 d . . . . .
C11N C 0.72301(14) 0.5275(4) 0.86663(19) 0.0297(14) Uani 1 1 d . . . . .
C12N C 0.74950(14) 0.5041(4) 0.83530(19) 0.0316(14) Uani 1 1 d . . . . .
H12N H 0.7648 0.5651 0.8271 0.038 Uiso 1 1 calc R . . . .
C13N C 0.75447(14) 0.3959(4) 0.8155(2) 0.0369(15) Uani 1 1 d . . . . .
H13N H 0.7730 0.3842 0.7945 0.044 Uiso 1 1 calc R . . . .
C14N C 0.73255(17) 0.3056(4) 0.8264(2) 0.0465(18) Uani 1 1 d . . . . .
H14N H 0.7355 0.2318 0.8125 0.056 Uiso 1 1 calc R . . . .
C15N C 0.70670(17) 0.3234(4) 0.8573(2) 0.0452(17) Uani 1 1 d . . . . .
H15N H 0.6916 0.2614 0.8650 0.054 Uiso 1 1 calc R . . . .
C16N C 0.70209(14) 0.4322(4) 0.8778(2) 0.0354(15) Uani 1 1 d . . . . .
H16N H 0.6843 0.4416 0.8999 0.043 Uiso 1 1 calc R . . . .
C21N C 0.67791(13) 0.6734(4) 0.90766(19) 0.0260(13) Uani 1 1 d . . . . .
C22N C 0.65314(14) 0.7368(4) 0.88002(19) 0.0311(14) Uani 1 1 d . . . . .
H22N H 0.6604 0.7703 0.8516 0.037 Uiso 1 1 calc R . . . .
C23N C 0.61835(14) 0.7522(4) 0.8929(2) 0.0418(17) Uani 1 1 d . . . . .
H23N H 0.6025 0.7948 0.8730 0.050 Uiso 1 1 calc R . . . .
C24N C 0.60662(15) 0.7065(5) 0.9339(2) 0.0416(16) Uani 1 1 d . . . . .
H24N H 0.5831 0.7182 0.9429 0.050 Uiso 1 1 calc R . . . .
C25N C 0.62983(16) 0.6438(5) 0.9612(2) 0.0421(16) Uani 1 1 d . . . . .
H25N H 0.6223 0.6115 0.9897 0.050 Uiso 1 1 calc R . . . .
C26N C 0.66440(15) 0.6264(4) 0.9480(2) 0.0379(15) Uani 1 1 d . . . . .
H26N H 0.6795 0.5802 0.9676 0.045 Uiso 1 1 calc R . . . .
C31N C 0.74583(13) 0.6524(4) 0.93928(19) 0.0287(14) Uani 1 1 d . . . . .
C32N C 0.73950(15) 0.7160(4) 0.9796(2) 0.0356(15) Uani 1 1 d . . . . .
H32N H 0.7186 0.7610 0.9802 0.043 Uiso 1 1 calc R . . . .
C33N C 0.76225(15) 0.7167(4) 1.0190(2) 0.0418(16) Uani 1 1 d . . . . .
H33N H 0.7567 0.7615 1.0456 0.050 Uiso 1 1 calc R . . . .
C34N C 0.79283(15) 0.6526(5) 1.0193(2) 0.0471(17) Uani 1 1 d . . . . .
H34N H 0.8083 0.6518 1.0462 0.056 Uiso 1 1 calc R . . . .
C35N C 0.80075(16) 0.5900(4) 0.9802(2) 0.0433(17) Uani 1 1 d . . . . .
H35N H 0.8221 0.5472 0.9796 0.052 Uiso 1 1 calc R . . . .
C36N C 0.77729(14) 0.5897(4) 0.9416(2) 0.0338(15) Uani 1 1 d . . . . .
H36N H 0.7830 0.5442 0.9153 0.041 Uiso 1 1 calc R . . . .
C41N C 0.72853(12) 0.7620(4) 0.8585(2) 0.0239(13) Uani 1 1 d . . . . .
C42N C 0.73848(13) 0.8696(4) 0.87889(19) 0.0298(14) Uani 1 1 d . . . . .
H42N H 0.7439 0.8737 0.9116 0.036 Uiso 1 1 calc R . . . .
C43N C 0.74051(14) 0.9698(4) 0.8516(2) 0.0404(17) Uani 1 1 d . . . . .
H43N H 0.7473 1.0409 0.8660 0.049 Uiso 1 1 calc R . . . .
C44N C 0.73287(14) 0.9665(4) 0.8045(2) 0.0383(16) Uani 1 1 d . . . . .
H44N H 0.7339 1.0354 0.7864 0.046 Uiso 1 1 calc R . . . .
C45N C 0.72360(13) 0.8626(4) 0.7829(2) 0.0334(14) Uani 1 1 d . . . . .
H45N H 0.7187 0.8593 0.7501 0.040 Uiso 1 1 calc R . . . .
C46N C 0.72166(13) 0.7629(4) 0.8106(2) 0.0280(14) Uani 1 1 d . . . . .
H46N H 0.7153 0.6921 0.7956 0.034 Uiso 1 1 calc R . . . .
B1N B 0.71883(15) 0.6534(4) 0.8934(2) 0.0243(15) Uani 1 1 d . . . . .

loop_
_atom_site_aniso_label
_atom_site_aniso_U_11
_atom_site_aniso_U_22
_atom_site_aniso_U_33
_atom_site_aniso_U_23
_atom_site_aniso_U_13
_atom_site_aniso_U_12
Ru1A 0.0213(3) 0.02006(18) 0.0356(4) -0.00100(17) 0.0005(2) 0.00022(15)
P1A 0.0234(8) 0.0210(6) 0.0413(12) -0.0048(6) 0.0006(8) -0.0018(5)
P1B 0.0243(9) 0.0197(6) 0.0336(11) -0.0004(5) 0.0016(8) 0.0015(5)
O1F 0.026(2) 0.0355(19) 0.052(3) -0.0020(17) 0.009(2) -0.0013(16)
N1E 0.025(3) 0.031(2) 0.045(4) -0.004(2) 0.008(3) -0.0034(19)
N2E 0.031(3) 0.023(2) 0.040(4) -0.003(2) 0.000(3) 0.0037(18)
N3E 0.028(3) 0.027(2) 0.046(4) 0.001(2) -0.011(3) -0.0057(18)
N4E 0.031(3) 0.033(2) 0.036(4) -0.001(2) 0.001(3) -0.0044(19)
N5E 0.047(3) 0.039(2) 0.028(4) 0.006(2) 0.002(3) 0.003(2)
N6E 0.031(3) 0.050(3) 0.056(4) 0.000(3) -0.004(3) -0.004(2)
C1F 0.017(3) 0.022(2) 0.038(4) 0.002(2) 0.002(3) 0.004(2)
C3E 0.039(4) 0.029(3) 0.046(5) -0.005(3) 0.003(4) -0.001(2)
C4E 0.033(4) 0.054(4) 0.057(6) 0.001(3) 0.016(4) 0.000(3)
C5E 0.031(4) 0.052(3) 0.071(6) -0.008(3) 0.024(4) -0.009(3)
C6E 0.022(3) 0.022(2) 0.060(5) -0.002(3) -0.004(3) 0.000(2)
C7E 0.029(3) 0.024(2) 0.024(4) 0.000(2) 0.001(3) 0.000(2)
C8E 0.035(4) 0.040(3) 0.054(5) 0.000(3) -0.010(4) -0.004(3)
C9E 0.046(5) 0.058(4) 0.033(5) 0.006(3) -0.023(4) -0.010(3)
C10E 0.050(4) 0.036(3) 0.030(4) 0.004(2) 0.001(3) 0.008(2)
C11A 0.022(3) 0.029(2) 0.041(4) -0.007(2) 0.007(3) -0.001(2)
C11B 0.029(3) 0.031(3) 0.029(4) 0.004(2) 0.003(3) -0.001(2)
C11E 0.053(5) 0.045(3) 0.061(6) 0.019(3) 0.004(4) -0.006(3)
C12A 0.039(4) 0.031(3) 0.042(5) -0.006(2) 0.001(3) -0.003(2)
C12B 0.042(4) 0.029(3) 0.046(5) -0.005(2) -0.013(3) 0.012(2)
C12E 0.046(5) 0.067(4) 0.050(5) 0.013(3) -0.004(4) 0.001(3)
C13A 0.031(4) 0.043(3) 0.057(5) -0.008(3) 0.001(3) -0.001(3)
C13B 0.048(4) 0.043(3) 0.038(5) 0.010(3) -0.008(4) 0.019(3)
C13E 0.053(5) 0.053(4) 0.044(5) 0.004(3) -0.011(4) -0.001(3)
C14A 0.024(4) 0.050(3) 0.068(6) -0.014(3) 0.012(4) -0.007(3)
C14B 0.069(5) 0.046(3) 0.054(5) 0.012(3) -0.020(4) 0.012(3)
C15A 0.037(4) 0.041(3) 0.065(5) -0.007(3) 0.013(4) -0.009(3)
C15B 0.105(6) 0.048(4) 0.049(5) -0.003(3) -0.041(5) 0.019(4)
C16A 0.031(4) 0.028(2) 0.045(5) -0.004(2) 0.006(3) -0.001(2)
C16B 0.076(5) 0.038(3) 0.046(5) -0.001(3) -0.018(4) 0.015(3)
C21A 0.030(4) 0.026(2) 0.043(4) -0.002(2) 0.008(3) -0.001(2)
C21B 0.029(3) 0.017(2) 0.046(4) 0.002(2) -0.001(3) 0.000(2)
C22A 0.035(4) 0.049(3) 0.061(5) -0.032(3) 0.008(4) 0.001(3)
C22B 0.030(4) 0.031(3) 0.042(5) -0.003(2) 0.016(3) -0.005(2)
C23A 0.039(5) 0.077(4) 0.065(6) -0.043(4) -0.006(4) 0.002(3)
C23B 0.051(5) 0.044(3) 0.040(5) -0.016(3) 0.012(4) -0.010(3)
C24A 0.063(5) 0.053(4) 0.042(5) -0.016(3) -0.003(4) 0.018(3)
C24B 0.061(5) 0.035(3) 0.042(5) -0.002(3) 0.021(4) 0.003(3)
C25A 0.045(4) 0.035(3) 0.060(5) -0.001(3) 0.025(4) 0.007(3)
C25B 0.039(4) 0.041(3) 0.050(5) 0.005(3) 0.017(4) 0.011(3)
C26A 0.045(4) 0.027(2) 0.036(4) -0.009(2) 0.011(3) -0.005(2)
C26B 0.028(4) 0.028(2) 0.039(5) -0.004(2) -0.001(3) 0.002(2)
C31A 0.020(3) 0.025(2) 0.041(5) 0.001(2) -0.003(3) -0.006(2)
C31B 0.031(3) 0.022(2) 0.033(4) -0.003(2) -0.001(3) 0.002(2)
C32A 0.034(4) 0.020(2) 0.070(5) 0.001(2) 0.004(4) -0.001(2)
C32B 0.029(4) 0.024(2) 0.047(5) 0.000(2) 0.001(3) -0.004(2)
C33A 0.036(4) 0.025(3) 0.101(7) 0.000(3) -0.006(4) 0.006(2)
C33B 0.030(4) 0.039(3) 0.058(5) -0.010(3) -0.001(3) -0.003(2)
C34A 0.049(5) 0.038(3) 0.080(6) 0.007(3) -0.025(4) 0.007(3)
C34B 0.042(4) 0.035(3) 0.058(5) -0.006(3) 0.011(4) -0.006(3)
C35A 0.052(4) 0.044(3) 0.051(5) 0.000(3) -0.013(4) 0.007(3)
C35B 0.049(4) 0.037(3) 0.036(5) -0.002(3) 0.015(4) -0.009(3)
C36A 0.037(4) 0.030(3) 0.039(5) 0.001(3) -0.001(3) 0.006(2)
C36B 0.037(4) 0.030(3) 0.037(4) -0.003(2) 0.004(3) -0.003(2)
Ru1B 0.0201(3) 0.01780(17) 0.0299(3) -0.00104(16) 0.0012(2) -0.00220(15)
P1C 0.0216(8) 0.0183(5) 0.0248(10) -0.0013(5) 0.0006(7) -0.0007(5)
P1D 0.0222(8) 0.0182(5) 0.0314(11) -0.0012(5) -0.0012(7) -0.0021(5)
O1H 0.048(3) 0.0308(19) 0.053(3) 0.0044(17) 0.028(3) 0.0057(17)
N1G 0.022(3) 0.029(2) 0.028(3) -0.0020(19) 0.004(2) -0.0001(17)
N2G 0.020(3) 0.027(2) 0.034(3) -0.0002(19) 0.002(2) -0.0058(17)
N3G 0.020(3) 0.0211(18) 0.031(3) -0.0044(18) -0.005(2) 0.0005(16)
N4G 0.026(3) 0.027(2) 0.033(4) -0.0006(19) 0.005(3) -0.0091(17)
N5G 0.039(5) 0.034(3) 0.037(5) 0.002(3) 0.010(4) -0.005(3)
N6G 0.058(5) 0.040(4) 0.054(5) -0.001(3) 0.014(4) 0.000(3)
C1H 0.036(4) 0.016(2) 0.030(4) 0.000(2) 0.010(3) -0.002(2)
C3G 0.037(4) 0.037(3) 0.035(5) -0.002(3) 0.001(3) -0.010(2)
C4G 0.038(4) 0.050(3) 0.048(5) -0.006(3) 0.025(4) -0.012(3)
C5G 0.033(4) 0.041(3) 0.035(5) 0.002(3) 0.013(4) 0.001(2)
C6G 0.022(3) 0.024(2) 0.034(4) 0.001(2) 0.003(3) -0.004(2)
C7G 0.027(3) 0.014(2) 0.032(4) -0.003(2) 0.002(3) -0.0018(19)
C8G 0.030(4) 0.043(3) 0.040(5) 0.000(3) -0.016(3) -0.009(3)
C9G 0.027(4) 0.036(3) 0.047(5) -0.001(3) -0.012(4) 0.002(2)
C10G 0.052(4) 0.036(3) 0.022(4) 0.000(2) -0.006(3) -0.020(2)
C11C 0.030(3) 0.019(2) 0.026(4) 0.002(2) 0.008(3) 0.002(2)
C11D 0.023(3) 0.021(2) 0.027(4) -0.004(2) -0.003(3) 0.0009(19)
C11G 0.060(6) 0.043(4) 0.054(6) -0.016(4) 0.014(4) -0.004(4)
C12C 0.028(4) 0.024(2) 0.046(5) -0.006(2) 0.006(3) -0.001(2)
C12D 0.028(3) 0.027(2) 0.027(4) -0.001(2) -0.003(3) 0.000(2)
C12G 0.055(6) 0.063(5) 0.047(6) -0.008(4) 0.009(5) -0.021(4)
C13C 0.030(4) 0.029(3) 0.078(6) 0.009(3) 0.011(4) -0.003(2)
C13D 0.026(3) 0.030(2) 0.041(5) -0.003(3) 0.003(3) -0.008(2)
C13G 0.045(6) 0.054(5) 0.037(6) 0.004(5) 0.006(5) -0.015(4)
C14C 0.040(4) 0.034(3) 0.052(5) 0.005(3) 0.027(4) 0.002(2)
C14D 0.035(4) 0.037(3) 0.044(5) -0.011(3) -0.017(3) -0.002(2)
C15C 0.051(4) 0.027(3) 0.040(5) -0.001(2) 0.013(4) 0.001(3)
C15D 0.055(4) 0.028(3) 0.029(4) -0.004(2) 0.000(3) 0.001(2)
C16C 0.033(3) 0.022(2) 0.034(4) -0.004(2) 0.000(3) 0.004(2)
C16D 0.034(4) 0.022(2) 0.041(5) -0.002(2) -0.002(3) -0.002(2)
C21C 0.019(3) 0.018(2) 0.029(4) -0.003(2) 0.000(3) -0.0080(18)
C21D 0.026(3) 0.024(2) 0.026(4) -0.001(2) -0.007(3) -0.008(2)
C22C 0.028(3) 0.030(2) 0.026(4) 0.006(2) 0.008(3) -0.002(2)
C22D 0.046(4) 0.023(2) 0.039(5) -0.002(2) 0.002(3) 0.004(2)
C23C 0.034(4) 0.050(3) 0.025(4) 0.007(3) -0.003(3) 0.003(3)
C23D 0.058(4) 0.023(2) 0.044(5) 0.007(3) -0.009(4) 0.006(2)
C24C 0.044(4) 0.042(3) 0.024(4) 0.001(2) 0.004(3) -0.008(3)
C24D 0.053(4) 0.039(3) 0.031(4) 0.008(3) -0.006(4) 0.000(3)
C25C 0.031(4) 0.036(3) 0.042(5) -0.004(3) 0.012(3) -0.008(2)
C25D 0.027(4) 0.048(3) 0.038(5) 0.002(3) 0.000(3) 0.008(2)
C26C 0.020(3) 0.025(2) 0.039(4) -0.006(2) 0.007(3) 0.003(2)
C26D 0.036(4) 0.035(3) 0.016(4) 0.008(2) -0.015(3) -0.001(2)
C31C 0.029(3) 0.024(2) 0.019(4) -0.001(2) -0.003(3) -0.003(2)
C31D 0.020(3) 0.024(2) 0.036(4) 0.001(2) 0.001(3) 0.0012(19)
C32C 0.043(4) 0.021(2) 0.037(4) 0.001(2) -0.008(3) -0.003(2)
C32D 0.024(3) 0.028(2) 0.041(4) -0.001(2) 0.003(3) 0.007(2)
C33C 0.040(4) 0.028(3) 0.055(5) -0.001(3) 0.001(4) -0.010(2)
C33D 0.022(3) 0.033(3) 0.050(5) 0.008(2) -0.010(3) -0.003(2)
C34C 0.046(4) 0.041(3) 0.061(5) -0.008(3) -0.020(4) -0.011(3)
C34D 0.026(4) 0.042(3) 0.056(5) 0.015(3) 0.005(3) 0.005(2)
C35C 0.046(4) 0.039(3) 0.041(5) 0.003(3) -0.015(3) -0.005(3)
C35D 0.042(4) 0.032(3) 0.036(4) 0.001(2) 0.011(3) 0.009(2)
C36C 0.038(4) 0.026(3) 0.060(5) 0.000(3) -0.013(3) -0.012(2)
C36D 0.029(3) 0.028(2) 0.036(4) 0.005(2) -0.002(3) 0.001(2)
C11M 0.032(4) 0.054(3) 0.031(4) -0.010(3) 0.006(3) -0.004(3)
C12M 0.036(4) 0.044(3) 0.051(5) -0.005(3) 0.011(4) 0.010(3)
C13M 0.042(4) 0.074(4) 0.034(5) -0.004(3) -0.002(4) 0.007(3)
C14M 0.033(4) 0.089(5) 0.039(5) -0.009(4) -0.001(4) -0.005(3)
C15M 0.043(5) 0.075(5) 0.051(6) -0.021(4) 0.012(4) -0.008(3)
C16M 0.047(4) 0.058(4) 0.040(5) -0.011(3) 0.000(4) -0.005(3)
C21M 0.029(4) 0.034(3) 0.051(5) -0.001(3) -0.001(3) 0.001(2)
C22M 0.048(5) 0.064(4) 0.046(5) 0.014(3) -0.001(4) -0.004(3)
C23M 0.035(4) 0.075(4) 0.071(6) 0.026(4) 0.008(4) -0.005(3)
C24M 0.049(5) 0.058(4) 0.084(7) 0.033(4) 0.020(5) 0.003(3)
C25M 0.041(4) 0.065(4) 0.068(6) 0.033(4) -0.007(4) 0.006(3)
C26M 0.041(4) 0.047(3) 0.054(5) 0.016(3) 0.008(4) 0.002(3)
C31M 0.027(4) 0.050(3) 0.019(4) -0.003(3) 0.000(3) 0.008(2)
C32M 0.022(3) 0.048(3) 0.035(5) -0.001(3) -0.007(3) 0.004(2)
C33M 0.022(3) 0.066(4) 0.027(4) -0.003(3) -0.002(3) 0.001(3)
C34M 0.040(4) 0.051(3) 0.035(5) -0.009(3) -0.010(4) 0.007(3)
C35M 0.056(5) 0.032(3) 0.046(5) -0.002(3) -0.003(4) -0.006(3)
C36M 0.041(4) 0.045(3) 0.035(4) 0.003(3) 0.013(3) 0.002(3)
C41M 0.031(4) 0.039(3) 0.040(4) -0.002(3) 0.000(3) 0.006(2)
C42M 0.053(5) 0.053(4) 0.049(5) -0.014(3) 0.007(4) 0.000(3)
C43M 0.031(4) 0.072(4) 0.080(6) -0.012(4) -0.001(4) -0.006(3)
C44M 0.030(4) 0.065(4) 0.064(6) 0.007(4) 0.016(4) 0.008(3)
C45M 0.050(5) 0.070(4) 0.042(5) -0.001(3) 0.003(4) 0.018(3)
C46M 0.032(4) 0.048(3) 0.045(5) -0.001(3) 0.006(4) 0.005(3)
B1M 0.034(4) 0.037(3) 0.034(5) -0.003(3) 0.008(4) 0.002(3)
C11N 0.032(3) 0.026(2) 0.030(4) 0.003(2) -0.011(3) -0.002(2)
C12N 0.029(3) 0.025(2) 0.041(4) -0.005(2) 0.002(3) 0.002(2)
C13N 0.037(4) 0.036(3) 0.037(4) -0.004(2) -0.006(3) 0.011(2)
C14N 0.061(5) 0.027(3) 0.051(5) -0.005(3) -0.012(4) 0.010(3)
C15N 0.061(5) 0.023(3) 0.051(5) 0.004(2) -0.010(4) -0.011(3)
C16N 0.032(4) 0.038(3) 0.037(4) 0.004(2) 0.005(3) -0.004(2)
C21N 0.018(3) 0.028(2) 0.032(4) -0.003(2) 0.002(3) 0.000(2)
C22N 0.032(4) 0.037(3) 0.024(4) 0.002(2) -0.002(3) 0.002(2)
C23N 0.017(4) 0.052(3) 0.056(5) 0.007(3) 0.001(3) 0.013(2)
C24N 0.023(4) 0.055(3) 0.047(5) 0.003(3) 0.005(4) 0.003(3)
C25N 0.036(4) 0.064(4) 0.027(4) 0.009(3) 0.007(3) -0.004(3)
C26N 0.026(4) 0.050(3) 0.038(5) 0.010(3) 0.003(3) 0.009(2)
C31N 0.028(3) 0.026(2) 0.033(4) 0.004(2) 0.007(3) 0.001(2)
C32N 0.028(4) 0.040(3) 0.039(5) -0.002(3) 0.003(3) 0.007(2)
C33N 0.039(4) 0.050(3) 0.037(5) -0.012(3) 0.010(4) 0.003(3)
C34N 0.042(4) 0.053(3) 0.045(5) -0.004(3) -0.016(4) 0.001(3)
C35N 0.038(4) 0.046(3) 0.044(5) -0.009(3) -0.016(4) 0.011(3)
C36N 0.038(4) 0.033(3) 0.030(4) -0.008(2) 0.003(3) -0.003(2)
C41N 0.015(3) 0.027(2) 0.030(4) -0.004(2) 0.006(3) 0.0053(19)
C42N 0.035(3) 0.028(2) 0.027(4) -0.001(2) -0.005(3) -0.001(2)
C43N 0.037(4) 0.024(2) 0.060(5) -0.003(3) 0.001(4) -0.003(2)
C44N 0.027(4) 0.029(3) 0.059(5) 0.012(3) 0.006(4) 0.003(2)
C45N 0.029(3) 0.039(3) 0.032(4) 0.010(2) 0.003(3) 0.006(2)
C46N 0.025(3) 0.026(2) 0.033(4) -0.001(2) 0.004(3) 0.000(2)
B1N 0.018(4) 0.029(3) 0.026(5) 0.002(2) 0.000(3) 0.005(2)

loop_
_atom_type_symbol
_atom_type_description
_atom_type_scat_dispersion_real
_atom_type_scat_dispersion_imag
_atom_type_scat_source
C C 0.0033 0.0016 'International Tables Vol C Tables 4.2.6.8 and 6.1.1.4'
H H 0.0000 0.0000 'International Tables Vol C Tables 4.2.6.8 and 6.1.1.4'
B B 0.0013 0.0007 'International Tables Vol C Tables 4.2.6.8 and 6.1.1.4'
N N 0.0061 0.0033 'International Tables Vol C Tables 4.2.6.8 and 6.1.1.4'
O O 0.0106 0.0060 'International Tables Vol C Tables 4.2.6.8 and 6.1.1.4'
P P 0.1023 0.0942 'International Tables Vol C Tables 4.2.6.8 and 6.1.1.4'
Ru Ru -1.2594 0.8363 'International Tables Vol C Tables 4.2.6.8 and 6.1.1.4'

loop_
_geom_angle_atom_site_label_1
_geom_angle_atom_site_label_2
_geom_angle_atom_site_label_3
_geom_angle
P1A Ru1A H 80.9(12)
P1A Ru1A P1B 168.78(5)
P1B Ru1A H 88.0(12)
N2E Ru1A H 87.7(13)
N2E Ru1A P1A 92.80(10)
N2E Ru1A P1B 88.27(10)
C1F Ru1A H 86.9(13)
C1F Ru1A P1A 89.31(13)
C1F Ru1A P1B 88.54(13)
C1F Ru1A N2E 173.8(2)
C1F Ru1A C7E 99.0(2)
C7E Ru1A H 173.7(13)
C7E Ru1A P1A 96.89(12)
C7E Ru1A P1B 94.32(12)
C7E Ru1A N2E 86.5(2)
C11A P1A Ru1A 112.31(15)
C11A P1A C21A 102.1(2)
C21A P1A Ru1A 118.11(16)
C31A P1A Ru1A 115.79(16)
C31A P1A C11A 102.7(2)
C31A P1A C21A 103.8(2)
C11B P1B Ru1A 116.32(16)
C21B P1B Ru1A 116.01(15)
C21B P1B C11B 101.7(2)
C31B P1B Ru1A 115.03(15)
C31B P1B C11B 102.7(2)
C31B P1B C21B 103.0(2)
N2E N1E C6E 119.7(4)
C5E N1E N2E 112.2(5)
C5E N1E C6E 127.2(5)
N1E N2E Ru1A 125.2(4)
C3E N2E Ru1A 130.4(4)
C3E N2E N1E 103.6(5)
C7E N3E C6E 123.4(5)
C8E N3E C6E 123.3(5)
C8E N3E C7E 112.8(5)
C7E N4E C9E 112.2(5)
C7E N4E C10E 126.3(5)
C9E N4E C10E 121.3(5)
N6E N5E C10E 119.3(5)
C13E N5E N6E 112.1(5)
C13E N5E C10E 128.5(5)
C11E N6E N5E 102.7(5)
O1F C1F Ru1A 176.5(5)
N2E C3E H3E 124.6
N2E C3E C4E 110.7(6)
C4E C3E H3E 124.6
C3E C4E H4E 126.2
C5E C4E C3E 107.7(6)
C5E C4E H4E 126.2
N1E C5E H5E 127.1
C4E C5E N1E 105.8(6)
C4E C5E H5E 127.1
N1E C6E H6EA 109.2
N1E C6E H6EB 109.2
N3E C6E N1E 112.3(4)
N3E C6E H6EA 109.2
N3E C6E H6EB 109.2
H6EA C6E H6EB 107.9
N3E C7E Ru1A 122.8(4)
N4E C7E Ru1A 136.5(4)
N4E C7E N3E 100.5(5)
N3E C8E H8E 126.0
C9E C8E N3E 107.9(6)
C9E C8E H8E 126.0
N4E C9E H9E 126.7
C8E C9E N4E 106.6(6)
C8E C9E H9E 126.7
N4E C10E N5E 110.8(4)
N4E C10E H10E 109.5
N4E C10E H10F 109.5
N5E C10E H10E 109.5
N5E C10E H10F 109.5
H10E C10E H10F 108.1
C12A C11A P1A 118.0(4)
C16A C11A P1A 123.3(4)
C16A C11A C12A 118.6(5)
C12B C11B P1B 120.9(4)
C16B C11B P1B 122.0(4)
C16B C11B C12B 117.1(5)
N6E C11E H11E 123.4
N6E C11E C12E 113.1(6)
C12E C11E H11E 123.4
C11A C12A H12A 119.6
C13A C12A C11A 120.9(5)
C13A C12A H12A 119.6
C11B C12B H12B 119.7
C13B C12B C11B 120.7(5)
C13B C12B H12B 119.7
C11E C12E H12E 127.7
C13E C12E C11E 104.6(6)
C13E C12E H12E 127.7
C12A C13A H13A 120.5
C14A C13A C12A 119.1(6)
C14A C13A H13A 120.5
C12B C13B H13B 119.2
C14B C13B C12B 121.5(5)
C14B C13B H13B 119.2
N5E C13E H13E 126.3
C12E C13E N5E 107.5(6)
C12E C13E H13E 126.3
C13A C14A H14A 119.8
C15A C14A C13A 120.5(5)
C15A C14A H14A 119.8
C13B C14B H14B 121.0
C13B C14B C15B 118.0(6)
C15B C14B H14B 121.0
C14A C15A H15A 119.5
C14A C15A C16A 121.0(6)
C16A C15A H15A 119.5
C14B C15B H15B 119.7
C16B C15B C14B 120.5(6)
C16B C15B H15B 119.7
C11A C16A H16A 120.0
C15A C16A C11A 120.0(5)
C15A C16A H16A 120.0
C11B C16B C15B 122.2(6)
C11B C16B H16B 118.9
C15B C16B H16B 118.9
C22A C21A P1A 122.5(4)
C22A C21A C26A 117.3(5)
C26A C21A P1A 120.2(4)
C22B C21B P1B 123.0(4)
C22B C21B C26B 117.7(5)
C26B C21B P1B 119.4(4)
C21A C22A H22A 119.0
C21A C22A C23A 122.1(6)
C23A C22A H22A 119.0
C21B C22B H22B 119.7
C23B C22B C21B 120.6(5)
C23B C22B H22B 119.7
C22A C23A H23A 119.9
C24A C23A C22A 120.3(6)
C24A C23A H23A 119.9
C22B C23B H23B 119.1
C22B C23B C24B 121.8(6)
C24B C23B H23B 119.1
C23A C24A H24A 120.3
C23A C24A C25A 119.3(6)
C25A C24A H24A 120.3
C23B C24B H24B 121.2
C23B C24B C25B 117.6(6)
C25B C24B H24B 121.2
C24A C25A H25A 120.1
C24A C25A C26A 119.9(6)
C26A C25A H25A 120.1
C24B C25B H25B 119.3
C26B C25B C24B 121.4(6)
C26B C25B H25B 119.3
C21A C26A H26A 119.4
C25A C26A C21A 121.2(5)
C25A C26A H26A 119.4
C21B C26B H26B 119.6
C25B C26B C21B 120.8(5)
C25B C26B H26B 119.6
C32A C31A P1A 124.2(5)
C36A C31A P1A 117.5(4)
C36A C31A C32A 118.3(5)
C32B C31B P1B 119.3(4)
C32B C31B C36B 117.4(5)
C36B C31B P1B 123.3(4)
C31A C32A H32A 120.6
C33A C32A C31A 118.8(6)
C33A C32A H32A 120.6
C31B C32B H32B 119.1
C31B C32B C33B 121.9(5)
C33B C32B H32B 119.1
C32A C33A H33A 119.3
C34A C33A C32A 121.4(6)
C34A C33A H33A 119.3
C32B C33B H33B 119.9
C34B C33B C32B 120.2(6)
C34B C33B H33B 119.9
C33A C34A H34A 119.9
C33A C34A C35A 120.2(6)
C35A C34A H34A 119.9
C33B C34B H34B 120.5
C35B C34B C33B 119.1(6)
C35B C34B H34B 120.5
C34A C35A H35A 120.7
C36A C35A C34A 118.7(6)
C36A C35A H35A 120.7
C34B C35B H35B 119.4
C34B C35B C36B 121.3(6)
C36B C35B H35B 119.4
C31A C36A H36A 118.7
C35A C36A C31A 122.6(5)
C35A C36A H36A 118.7
C31B C36B C35B 120.3(5)
C31B C36B H36B 119.9
C35B C36B H36B 119.9
P1C Ru1B HA 91.1(11)
P1D Ru1B HA 78.6(11)
P1D Ru1B P1C 169.30(5)
N2G Ru1B HA 88.9(12)
N2G Ru1B P1C 88.00(10)
N2G Ru1B P1D 94.75(10)
C1H Ru1B HA 87.0(12)
C1H Ru1B P1C 89.61(13)
C1H Ru1B P1D 86.87(13)
C1H Ru1B N2G 175.2(2)
C1H Ru1B C7G 99.2(2)
C7G Ru1B HA 170.8(12)
C7G Ru1B P1C 95.63(11)
C7G Ru1B P1D 94.91(11)
C7G Ru1B N2G 85.18(19)
C11C P1C Ru1B 114.18(15)
C11C P1C C21C 103.1(2)
C11C P1C C31C 103.2(2)
C21C P1C Ru1B 117.23(14)
C21C P1C C31C 100.4(2)
C31C P1C Ru1B 116.64(15)
C11D P1D Ru1B 114.46(15)
C11D P1D C21D 103.9(2)
C21D P1D Ru1B 119.47(16)
C31D P1D Ru1B 113.35(15)
C31D P1D C11D 102.7(2)
C31D P1D C21D 100.8(2)
N2G N1G C6G 119.9(4)
C5G N1G N2G 112.2(4)
C5G N1G C6G 126.7(4)
N1G N2G Ru1B 124.6(3)
C3G N2G Ru1B 131.0(4)
C3G N2G N1G 103.8(4)
C7G N3G C6G 123.7(5)
C9G N3G C6G 122.9(4)
C9G N3G C7G 113.1(5)
C7G N4G C8G 113.5(5)
C7G N4G C10G 124.5(4)
C8G N4G C10G 122.0(5)
N6G N5G C10G 123.8(7)
C13G N5G N6G 112.6(8)
C13G N5G C10G 123.6(7)
N6G' N5G' C10G 116.9(13)
N6G' N5G' C13' 108.5(14)
C13' N5G' C10G 134.6(12)
N5G N6G C11G 104.3(8)
N5G' N6G' C11' 107.9(15)
O1H C1H Ru1B 176.5(5)
N2G C3G H3G 123.9
N2G C3G C4G 112.1(5)
C4G C3G H3G 123.9
C3G C4G H4G 127.4
C3G C4G C5G 105.3(5)
C5G C4G H4G 127.4
N1G C5G C4G 106.6(5)
N1G C5G H5G 126.7
C4G C5G H5G 126.7
N1G C6G H6GA 109.1
N1G C6G H6GB 109.1
N3G C6G N1G 112.3(4)
N3G C6G H6GA 109.1
N3G C6G H6GB 109.1
H6GA C6G H6GB 107.9
N3G C7G Ru1B 123.2(4)
N4G C7G Ru1B 136.3(4)
N4G C7G N3G 100.5(4)
N4G C8G H8G 127.1
C9G C8G N4G 105.9(5)
C9G C8G H8G 127.1
N3G C9G H9G 126.5
C8G C9G N3G 107.0(5)
C8G C9G H9G 126.5
N4G C10G N5G 111.3(4)
N4G C10G H10A 109.4
N4G C10G H10B 109.4
N4G C10G H10C 110.0
N4G C10G H10D 110.0
N5G C10G H10A 109.4
N5G C10G H10B 109.4
N5G' C10G N4G 108.3(7)
N5G' C10G H10C 110.0
N5G' C10G H10D 110.0
H10A C10G H10B 108.0
H10C C10G H10D 108.4
N6G' C11' H11' 126.3
N6G' C11' C12' 107.4(14)
C12' C11' H11' 126.3
C12C C11C P1C 118.5(4)
C16C C11C P1C 121.8(4)
C16C C11C C12C 119.8(5)
C12D C11D P1D 123.9(4)
C12D C11D C16D 118.6(5)
C16D C11D P1D 117.4(4)
N6G C11G H11G 126.5
N6G C11G C12G 107.0(8)
C12G C11G H11G 126.5
C11' C12' H12' 128.4
C13' C12' C11' 103.2(14)
C13' C12' H12' 128.4
C11C C12C H12C 120.1
C13C C12C C11C 119.7(5)
C13C C12C H12C 120.1
C11D C12D H12D 119.9
C11D C12D C13D 120.2(5)
C13D C12D H12D 119.9
C11G C12G H12G 126.3
C13G C12G C11G 107.4(11)
C13G C12G H12G 126.3
N5G' C13' H13' 123.7
C12' C13' N5G' 112.5(15)
C12' C13' H13' 123.7
C12C C13C H13C 119.8
C12C C13C C14C 120.5(6)
C14C C13C H13C 119.8
C12D C13D H13D 119.7
C14D C13D C12D 120.6(5)
C14D C13D H13D 119.7
N5G C13G H13G 125.6
C12G C13G N5G 108.7(12)
C12G C13G H13G 125.6
C13C C14C H14C 120.2
C15C C14C C13C 119.6(5)
C15C C14C H14C 120.2
C13D C14D H14D 120.1
C13D C14D C15D 119.7(5)
C15D C14D H14D 120.1
C14C C15C H15C 119.8
C16C C15C C14C 120.3(5)
C16C C15C H15C 119.8
C14D C15D H15D 120.4
C16D C15D C14D 119.2(5)
C16D C15D H15D 120.4
C11C C16C H16C 119.9
C15C C16C C11C 120.1(5)
C15C C16C H16C 119.9
C11D C16D H16D 119.2
C15D C16D C11D 121.6(5)
C15D C16D H16D 119.2
C22C C21C P1C 122.0(4)
C22C C21C C26C 118.7(5)
C26C C21C P1C 119.2(4)
C22D C21D P1D 121.1(4)
C26D C21D P1D 121.1(4)
C26D C21D C22D 117.8(5)
C21C C22C H22C 120.1
C21C C22C C23C 119.8(5)
C23C C22C H22C 120.1
C21D C22D H22D 119.1
C23D C22D C21D 121.8(5)
C23D C22D H22D 119.1
C22C C23C H23C 119.3
C24C C23C C22C 121.4(5)
C24C C23C H23C 119.3
C22D C23D H23D 120.5
C22D C23D C24D 119.1(5)
C24D C23D H23D 120.5
C23C C24C H24C 120.4
C23C C24C C25C 119.1(5)
C25C C24C H24C 120.4
C23D C24D H24D 120.3
C25D C24D C23D 119.5(5)
C25D C24D H24D 120.3
C24C C25C H25C 119.9
C24C C25C C26C 120.3(5)
C26C C25C H25C 119.9
C24D C25D H25D 119.6
C26D C25D C24D 120.9(5)
C26D C25D H25D 119.6
C21C C26C C25C 120.7(5)
C21C C26C H26C 119.7
C25C C26C H26C 119.7
C21D C26D H26D 119.5
C25D C26D C21D 121.0(5)
C25D C26D H26D 119.5
C32C C31C P1C 122.1(4)
C36C C31C P1C 120.0(4)
C36C C31C C32C 117.7(5)
C32D C31D P1D 118.9(4)
C36D C31D P1D 121.7(4)
C36D C31D C32D 119.2(4)
C31C C32C H32C 119.3
C33C C32C C31C 121.4(5)
C33C C32C H32C 119.3
C31D C32D H32D 119.6
C33D C32D C31D 120.7(5)
C33D C32D H32D 119.6
C32C C33C H33C 120.1
C32C C33C C34C 119.7(5)
C34C C33C H33C 120.1
C32D C33D H33D 119.8
C32D C33D C34D 120.4(5)
C34D C33D H33D 119.8
C33C C34C H34C 120.2
C35C C34C C33C 119.7(5)
C35C C34C H34C 120.2
C33D C34D H34D 120.0
C35D C34D C33D 119.9(5)
C35D C34D H34D 120.0
C34C C35C H35C 120.1
C34C C35C C36C 119.9(6)
C36C C35C H35C 120.1
C34D C35D H35D 119.8
C34D C35D C36D 120.3(5)
C36D C35D H35D 119.8
C31C C36C C35C 121.5(5)
C31C C36C H36C 119.3
C35C C36C H36C 119.3
C31D C36D C35D 119.4(5)
C31D C36D H36D 120.3
C35D C36D H36D 120.3
C12M C11M C16M 114.3(6)
C12M C11M B1M 124.2(5)
C16M C11M B1M 121.3(5)
C11M C12M H12M 118.0
C11M C12M C13M 124.0(6)
C13M C12M H12M 118.0
C12M C13M H13M 120.3
C14M C13M C12M 119.5(6)
C14M C13M H13M 120.3
C13M C14M H14M 120.3
C13M C14M C15M 119.4(7)
C15M C14M H14M 120.3
C14M C15M H15M 119.9
C14M C15M C16M 120.3(6)
C16M C15M H15M 119.9
C11M C16M C15M 122.6(6)
C11M C16M H16M 118.7
C15M C16M H16M 118.7
C22M C21M B1M 122.3(5)
C26M C21M C22M 113.8(6)
C26M C21M B1M 123.2(5)
C21M C22M H22M 118.7
C23M C22M C21M 122.5(6)
C23M C22M H22M 118.7
C22M C23M H23M 119.5
C22M C23M C24M 120.9(6)
C24M C23M H23M 119.5
C23M C24M H24M 120.6
C25M C24M C23M 118.8(6)
C25M C24M H24M 120.6
C24M C25M H25M 120.4
C24M C25M C26M 119.2(6)
C26M C25M H25M 120.4
C21M C26M C25M 124.7(6)
C21M C26M H26M 117.7
C25M C26M H26M 117.7
C32M C31M B1M 122.3(5)
C36M C31M C32M 114.6(5)
C36M C31M B1M 123.1(5)
C31M C32M H32M 118.7
C33M C32M C31M 122.6(5)
C33M C32M H32M 118.7
C32M C33M H33M 119.9
C34M C33M C32M 120.2(6)
C34M C33M H33M 119.9
C33M C34M H34M 120.6
C33M C34M C35M 118.8(5)
C35M C34M H34M 120.6
C34M C35M H35M 120.0
C36M C35M C34M 120.0(5)
C36M C35M H35M 120.0
C31M C36M H36M 118.1
C35M C36M C31M 123.8(6)
C35M C36M H36M 118.1
C42M C41M B1M 123.6(5)
C46M C41M C42M 114.0(5)
C46M C41M B1M 122.4(5)
C41M C42M H42M 118.0
C41M C42M C43M 124.0(6)
C43M C42M H42M 118.0
C42M C43M H43M 120.5
C44M C43M C42M 119.1(6)
C44M C43M H43M 120.5
C43M C44M H44M 120.3
C45M C44M C43M 119.4(6)
C45M C44M H44M 120.3
C44M C45M H45M 119.8
C44M C45M C46M 120.4(6)
C46M C45M H45M 119.8
C41M C46M C45M 123.2(6)
C41M C46M H46M 118.4
C45M C46M H46M 118.4
C11M B1M C31M 111.9(4)
C11M B1M C41M 109.9(5)
C21M B1M C11M 112.2(5)
C21M B1M C31M 106.5(5)
C21M B1M C41M 108.2(5)
C41M B1M C31M 108.1(4)
C12N C11N C16N 114.8(4)
C12N C11N B1N 123.4(4)
C16N C11N B1N 121.4(5)
C11N C12N H12N 118.4
C13N C12N C11N 123.2(5)
C13N C12N H12N 118.4
C12N C13N H13N 120.0
C14N C13N C12N 119.9(5)
C14N C13N H13N 120.0
C13N C14N H14N 120.4
C15N C14N C13N 119.2(5)
C15N C14N H14N 120.4
C14N C15N H15N 119.6
C14N C15N C16N 120.8(5)
C16N C15N H15N 119.6
C11N C16N H16N 119.0
C15N C16N C11N 122.0(5)
C15N C16N H16N 119.0
C22N C21N B1N 123.6(5)
C26N C21N C22N 114.1(5)
C26N C21N B1N 122.3(5)
C21N C22N H22N 118.8
C23N C22N C21N 122.4(5)
C23N C22N H22N 118.8
C22N C23N H23N 119.5
C24N C23N C22N 121.0(5)
C24N C23N H23N 119.5
C23N C24N H24N 121.0
C25N C24N C23N 118.0(5)
C25N C24N H24N 121.0
C24N C25N H25N 119.5
C24N C25N C26N 121.1(6)
C26N C25N H25N 119.5
C21N C26N C25N 123.3(5)
C21N C26N H26N 118.4
C25N C26N H26N 118.4
C32N C31N C36N 114.1(5)
C32N C31N B1N 122.4(5)
C36N C31N B1N 123.5(5)
C31N C32N H32N 118.3
C33N C32N C31N 123.4(5)
C33N C32N H32N 118.3
C32N C33N H33N 120.0
C34N C33N C32N 120.0(5)
C34N C33N H33N 120.0
C33N C34N H34N 120.4
C35N C34N C33N 119.2(6)
C35N C34N H34N 120.4
C34N C35N H35N 120.2
C34N C35N C36N 119.6(5)
C36N C35N H35N 120.2
C31N C36N H36N 118.1
C35N C36N C31N 123.8(5)
C35N C36N H36N 118.1
C42N C41N B1N 118.7(5)
C46N C41N C42N 115.9(4)
C46N C41N B1N 124.3(4)
C41N C42N H42N 119.4
C43N C42N C41N 121.1(5)
C43N C42N H42N 119.4
C42N C43N H43N 119.6
C44N C43N C42N 120.7(5)
C44N C43N H43N 119.6
C43N C44N H44N 120.0
C43N C44N C45N 120.1(5)
C45N C44N H44N 120.0
C44N C45N H45N 120.7
C44N C45N C46N 118.7(5)
C46N C45N H45N 120.7
C41N C46N C45N 123.5(5)
C41N C46N H46N 118.3
C45N C46N H46N 118.3
C21N B1N C11N 110.3(4)
C21N B1N C41N 106.1(4)
C31N B1N C11N 107.3(4)
C31N B1N C21N 112.0(4)
C31N B1N C41N 110.0(4)
C41N B1N C11N 111.2(4)

loop_
_geom_bond_atom_site_label_1
_geom_bond_atom_site_label_2
_geom_bond_distance
Ru1A H 1.50(4)
Ru1A P1A 2.3683(12)
Ru1A P1B 2.3697(11)
Ru1A N2E 2.123(5)
Ru1A C1F 1.812(6)
Ru1A C7E 2.121(6)
P1A C11A 1.829(5)
P1A C21A 1.835(6)
P1A C31A 1.816(5)
P1B C11B 1.853(5)
P1B C21B 1.833(5)
P1B C31B 1.815(5)
O1F C1F 1.171(5)
N1E N2E 1.377(5)
N1E C5E 1.353(7)
N1E C6E 1.444(6)
N2E C3E 1.333(7)
N3E C6E 1.439(6)
N3E C7E 1.384(6)
N3E C8E 1.376(7)
N4E C7E 1.377(6)
N4E C9E 1.409(7)
N4E C10E 1.453(6)
N5E N6E 1.365(6)
N5E C10E 1.454(6)
N5E C13E 1.360(7)
N6E C11E 1.345(7)
C3E H3E 0.9500
C3E C4E 1.387(7)
C4E H4E 0.9500
C4E C5E 1.340(8)
C5E H5E 0.9500
C6E H6EA 0.9900
C6E H6EB 0.9900
C8E H8E 0.9500
C8E C9E 1.298(7)
C9E H9E 0.9500
C10E H10E 0.9900
C10E H10F 0.9900
C11A C12A 1.405(7)
C11A C16A 1.383(7)
C11B C12B 1.394(6)
C11B C16B 1.363(7)
C11E H11E 0.9500
C11E C12E 1.388(8)
C12A H12A 0.9500
C12A C13A 1.389(7)
C12B H12B 0.9500
C12B C13B 1.368(7)
C12E H12E 0.9500
C12E C13E 1.356(8)
C13A H13A 0.9500
C13A C14A 1.378(7)
C13B H13B 0.9500
C13B C14B 1.363(8)
C13E H13E 0.9500
C14A H14A 0.9500
C14A C15A 1.367(8)
C14B H14B 0.9500
C14B C15B 1.379(7)
C15A H15A 0.9500
C15A C16A 1.382(7)
C15B H15B 0.9500
C15B C16B 1.364(8)
C16A H16A 0.9500
C16B H16B 0.9500
C21A C22A 1.371(7)
C21A C26A 1.397(7)
C21B C22B 1.392(7)
C21B C26B 1.406(7)
C22A H22A 0.9500
C22A C23A 1.376(8)
C22B H22B 0.9500
C22B C23B 1.376(7)
C23A H23A 0.9500
C23A C24A 1.376(8)
C23B H23B 0.9500
C23B C24B 1.383(7)
C24A H24A 0.9500
C24A C25A 1.377(8)
C24B H24B 0.9500
C24B C25B 1.391(8)
C25A H25A 0.9500
C25A C26A 1.390(7)
C25B H25B 0.9500
C25B C26B 1.367(7)
C26A H26A 0.9500
C26B H26B 0.9500
C31A C32A 1.404(6)
C31A C36A 1.401(7)
C31B C32B 1.387(7)
C31B C36B 1.402(7)
C32A H32A 0.9500
C32A C33A 1.400(8)
C32B H32B 0.9500
C32B C33B 1.395(7)
C33A H33A 0.9500
C33A C34A 1.381(8)
C33B H33B 0.9500
C33B C34B 1.385(8)
C34A H34A 0.9500
C34A C35A 1.389(8)
C34B H34B 0.9500
C34B C35B 1.364(8)
C35A H35A 0.9500
C35A C36A 1.376(7)
C35B H35B 0.9500
C35B C36B 1.409(7)
C36A H36A 0.9500
C36B H36B 0.9500
Ru1B HA 1.71(4)
Ru1B P1C 2.3784(11)
Ru1B P1D 2.3758(11)
Ru1B N2G 2.164(4)
Ru1B C1H 1.813(6)
Ru1B C7G 2.114(5)
P1C C11C 1.826(5)
P1C C21C 1.838(5)
P1C C31C 1.843(5)
P1D C11D 1.827(5)
P1D C21D 1.840(5)
P1D C31D 1.825(5)
O1H C1H 1.170(5)
N1G N2G 1.364(5)
N1G C5G 1.344(6)
N1G C6G 1.453(6)
N2G C3G 1.344(6)
N3G C6G 1.433(6)
N3G C7G 1.385(6)
N3G C9G 1.374(6)
N4G C7G 1.378(6)
N4G C8G 1.386(6)
N4G C10G 1.445(6)
N5G N6G 1.341(9)
N5G C10G 1.558(8)
N5G C13G 1.338(13)
N5G' N6G' 1.305(17)
N5G' C10G 1.408(14)
N5G' C13' 1.380(16)
N6G C11G 1.374(10)
N6G' C11' 1.347(18)
C3G H3G 0.9500
C3G C4G 1.375(7)
C4G H4G 0.9500
C4G C5G 1.385(8)
C5G H5G 0.9500
C6G H6GA 0.9900
C6G H6GB 0.9900
C8G H8G 0.9500
C8G C9G 1.341(7)
C9G H9G 0.9500
C10G H10A 0.9900
C10G H10B 0.9900
C10G H10C 0.9900
C10G H10D 0.9900
C11' H11' 0.9500
C11' C12' 1.482(17)
C11C C12C 1.393(7)
C11C C16C 1.393(6)
C11D C12D 1.380(6)
C11D C16D 1.391(7)
C11G H11G 0.9500
C11G C12G 1.441(11)
C12' H12' 0.9500
C12' C13' 1.269(17)
C12C H12C 0.9500
C12C C13C 1.382(7)
C12D H12D 0.9500
C12D C13D 1.385(7)
C12G H12G 0.9500
C12G C13G 1.280(13)
C13' H13' 0.9500
C13C H13C 0.9500
C13C C14C 1.390(7)
C13D H13D 0.9500
C13D C14D 1.378(7)
C13G H13G 0.9500
C14C H14C 0.9500
C14C C15C 1.389(7)
C14D H14D 0.9500
C14D C15D 1.388(7)
C15C H15C 0.9500
C15C C16C 1.378(7)
C15D H15D 0.9500
C15D C16D 1.374(7)
C16C H16C 0.9500
C16D H16D 0.9500
C21C C22C 1.385(6)
C21C C26C 1.391(6)
C21D C22D 1.391(6)
C21D C26D 1.389(7)
C22C H22C 0.9500
C22C C23C 1.397(7)
C22D H22D 0.9500
C22D C23D 1.386(7)
C23C H23C 0.9500
C23C C24C 1.368(7)
C23D H23D 0.9500
C23D C24D 1.388(7)
C24C H24C 0.9500
C24C C25C 1.378(7)
C24D H24D 0.9500
C24D C25D 1.384(7)
C25C H25C 0.9500
C25C C26C 1.394(7)
C25D H25D 0.9500
C25D C26D 1.368(7)
C26C H26C 0.9500
C26D H26D 0.9500
C31C C32C 1.392(6)
C31C C36C 1.383(7)
C31D C32D 1.403(7)
C31D C36D 1.387(6)
C32C H32C 0.9500
C32C C33C 1.380(7)
C32D H32D 0.9500
C32D C33D 1.371(6)
C33C H33C 0.9500
C33C C34C 1.384(7)
C33D H33D 0.9500
C33D C34D 1.394(7)
C34C H34C 0.9500
C34C C35C 1.380(7)
C34D H34D 0.9500
C34D C35D 1.367(7)
C35C H35C 0.9500
C35C C36C 1.383(7)
C35D H35D 0.9500
C35D C36D 1.422(7)
C36C H36C 0.9500
C36D H36D 0.9500
C11M C12M 1.391(8)
C11M C16M 1.402(7)
C11M B1M 1.641(9)
C12M H12M 0.9500
C12M C13M 1.399(8)
C13M H13M 0.9500
C13M C14M 1.370(8)
C14M H14M 0.9500
C14M C15M 1.373(8)
C15M H15M 0.9500
C15M C16M 1.404(8)
C16M H16M 0.9500
C21M C22M 1.413(7)
C21M C26M 1.378(7)
C21M B1M 1.627(8)
C22M H22M 0.9500
C22M C23M 1.376(8)
C23M H23M 0.9500
C23M C24M 1.384(8)
C24M H24M 0.9500
C24M C25M 1.361(8)
C25M H25M 0.9500
C25M C26M 1.399(8)
C26M H26M 0.9500
C31M C32M 1.408(7)
C31M C36M 1.386(7)
C31M B1M 1.674(7)
C32M H32M 0.9500
C32M C33M 1.388(7)
C33M H33M 0.9500
C33M C34M 1.375(7)
C34M H34M 0.9500
C34M C35M 1.384(7)
C35M H35M 0.9500
C35M C36M 1.375(7)
C36M H36M 0.9500
C41M C42M 1.398(8)
C41M C46M 1.389(7)
C41M B1M 1.654(8)
C42M H42M 0.9500
C42M C43M 1.401(8)
C43M H43M 0.9500
C43M C44M 1.378(8)
C44M H44M 0.9500
C44M C45M 1.364(8)
C45M H45M 0.9500
C45M C46M 1.402(8)
C46M H46M 0.9500
C11N C12N 1.398(7)
C11N C16N 1.403(6)
C11N B1N 1.655(7)
C12N H12N 0.9500
C12N C13N 1.389(6)
C13N H13N 0.9500
C13N C14N 1.379(7)
C14N H14N 0.9500
C14N C15N 1.360(7)
C15N H15N 0.9500
C15N C16N 1.401(7)
C16N H16N 0.9500
C21N C22N 1.411(7)
C21N C26N 1.390(7)
C21N B1N 1.637(7)
C22N H22N 0.9500
C22N C23N 1.396(7)
C23N H23N 0.9500
C23N C24N 1.374(7)
C24N H24N 0.9500
C24N C25N 1.365(7)
C25N H25N 0.9500
C25N C26N 1.393(7)
C26N H26N 0.9500
C31N C32N 1.395(7)
C31N C36N 1.397(7)
C31N B1N 1.634(8)
C32N H32N 0.9500
C32N C33N 1.393(7)
C33N H33N 0.9500
C33N C34N 1.378(7)
C34N H34N 0.9500
C34N C35N 1.373(7)
C35N H35N 0.9500
C35N C36N 1.393(7)
C36N H36N 0.9500
C41N C42N 1.419(6)
C41N C46N 1.385(7)
C41N B1N 1.654(7)
C42N H42N 0.9500
C42N C43N 1.401(7)
C43N H43N 0.9500
C43N C44N 1.367(7)
C44N H44N 0.9500
C44N C45N 1.390(7)
C45N H45N 0.9500
C45N C46N 1.402(6)
C46N H46N 0.9500

loop_
_geom_torsion_atom_site_label_1
_geom_torsion_atom_site_label_2
_geom_torsion_atom_site_label_3
_geom_torsion_atom_site_label_4
_geom_torsion
Ru1A P1A C11A C12A 51.1(4)
Ru1A P1A C11A C16A -130.5(4)
Ru1A P1A C21A C22A -126.8(4)
Ru1A P1A C21A C26A 54.4(5)
Ru1A P1A C31A C32A -130.1(4)
Ru1A P1A C31A C36A 47.6(4)
Ru1A P1B C11B C12B 154.8(4)
Ru1A P1B C11B C16B -26.9(5)
Ru1A P1B C21B C22B 105.5(4)
Ru1A P1B C21B C26B -74.5(4)
Ru1A P1B C31B C32B -48.1(4)
Ru1A P1B C31B C36B 128.2(4)
Ru1A N2E C3E C4E 170.4(3)
P1A C11A C12A C13A 178.1(4)
P1A C11A C16A C15A -177.4(4)
P1A C21A C22A C23A 179.8(5)
P1A C21A C26A C25A 179.9(4)
P1A C31A C32A C33A 175.2(4)
P1A C31A C36A C35A -177.0(4)
P1B C11B C12B C13B 179.1(4)
P1B C11B C16B C15B -177.7(5)
P1B C21B C22B C23B -179.6(4)
P1B C21B C26B C25B 179.0(4)
P1B C31B C32B C33B 176.1(4)
P1B C31B C36B C35B -175.6(4)
N1E N2E C3E C4E 1.2(5)
N2E N1E C5E C4E 0.6(6)
N2E N1E C6E N3E -60.5(6)
N2E C3E C4E C5E -0.9(6)
N3E C8E C9E N4E 0.2(6)
N5E N6E C11E C12E 0.0(7)
N6E N5E C10E N4E -96.0(6)
N6E N5E C13E C12E 0.2(7)
N6E C11E C12E C13E 0.1(8)
C3E C4E C5E N1E 0.1(6)
C5E N1E N2E Ru1A -171.1(3)
C5E N1E N2E C3E -1.1(5)
C5E N1E C6E N3E 131.8(5)
C6E N1E N2E Ru1A 19.6(5)
C6E N1E N2E C3E -170.5(4)
C6E N1E C5E C4E 169.0(5)
C6E N3E C7E Ru1A -10.0(6)
C6E N3E C7E N4E 173.4(4)
C6E N3E C8E C9E -173.4(5)
C7E N3E C6E N1E 56.1(6)
C7E N3E C8E C9E -0.5(6)
C7E N4E C9E C8E 0.2(6)
C7E N4E C10E N5E 108.0(5)
C8E N3E C6E N1E -131.8(5)
C8E N3E C7E Ru1A 177.2(3)
C8E N3E C7E N4E 0.6(5)
C9E N4E C7E Ru1A -176.3(4)
C9E N4E C7E N3E -0.5(5)
C9E N4E C10E N5E -66.4(6)
C10E N4E C7E Ru1A 8.9(7)
C10E N4E C7E N3E -175.3(4)
C10E N4E C9E C8E 175.3(4)
C10E N5E N6E C11E 176.6(5)
C10E N5E C13E C12E -176.2(5)
C11A P1A C21A C22A -3.1(5)
C11A P1A C21A C26A 178.1(4)
C11A P1A C31A C32A 107.2(4)
C11A P1A C31A C36A -75.2(4)
C11A C12A C13A C14A 0.2(8)
C11B P1B C21B C22B -127.2(4)
C11B P1B C21B C26B 52.7(4)
C11B P1B C31B C32B -175.5(4)
C11B P1B C31B C36B 0.8(5)
C11B C12B C13B C14B -0.9(9)
C11E C12E C13E N5E -0.2(7)
C12A C11A C16A C15A 0.9(8)
C12A C13A C14A C15A -0.6(9)
C12B C11B C16B C15B 0.7(9)
C12B C13B C14B C15B -0.3(10)
C13A C14A C15A C16A 1.2(9)
C13B C14B C15B C16B 1.7(10)
C13E N5E N6E C11E -0.1(6)
C13E N5E C10E N4E 80.1(7)
C14A C15A C16A C11A -1.4(8)
C14B C15B C16B C11B -1.9(11)
C16A C11A C12A C13A -0.3(8)
C16B C11B C12B C13B 0.7(8)
C21A P1A C11A C12A -76.4(4)
C21A P1A C11A C16A 101.9(5)
C21A P1A C31A C32A 1.1(5)
C21A P1A C31A C36A 178.7(4)
C21A C22A C23A C24A 0.5(10)
C21B P1B C11B C12B 27.8(5)
C21B P1B C11B C16B -153.9(5)
C21B P1B C31B C32B 79.1(4)
C21B P1B C31B C36B -104.6(4)
C21B C22B C23B C24B -0.2(8)
C22A C21A C26A C25A 1.0(8)
C22A C23A C24A C25A 0.8(10)
C22B C21B C26B C25B -1.1(7)
C22B C23B C24B C25B 0.4(8)
C23A C24A C25A C26A -1.2(9)
C23B C24B C25B C26B -1.0(8)
C24A C25A C26A C21A 0.3(8)
C24B C25B C26B C21B 1.4(8)
C26A C21A C22A C23A -1.4(9)
C26B C21B C22B C23B 0.5(7)
C31A P1A C11A C12A 176.2(4)
C31A P1A C11A C16A -5.5(5)
C31A P1A C21A C22A 103.4(5)
C31A P1A C21A C26A -75.4(4)
C31A C32A C33A C34A 2.0(8)
C31B P1B C11B C12B -78.6(5)
C31B P1B C11B C16B 99.7(5)
C31B P1B C21B C22B -21.0(5)
C31B P1B C21B C26B 158.9(4)
C31B C32B C33B C34B 0.1(8)
C32A C31A C36A C35A 0.8(8)
C32A C33A C34A C35A 0.1(9)
C32B C31B C36B C35B 0.8(7)
C32B C33B C34B C35B 0.0(8)
C33A C34A C35A C36A -1.7(9)
C33B C34B C35B C36B 0.4(8)
C34A C35A C36A C31A 1.3(8)
C34B C35B C36B C31B -0.8(8)
C36A C31A C32A C33A -2.4(7)
C36B C31B C32B C33B -0.5(7)
Ru1B P1C C11C C12C -50.9(4)
Ru1B P1C C11C C16C 128.3(4)
Ru1B P1C C21C C22C 118.5(4)
Ru1B P1C C21C C26C -63.7(4)
Ru1B P1C C31C C32C 145.8(4)
Ru1B P1C C31C C36C -39.2(5)
Ru1B P1D C11D C12D -126.2(4)
Ru1B P1D C11D C16D 49.8(4)
Ru1B P1D C21D C22D -138.4(4)
Ru1B P1D C21D C26D 39.2(4)
Ru1B P1D C31D C32D 51.8(4)
Ru1B P1D C31D C36D -132.9(4)
Ru1B N2G C3G C4G 173.2(3)
P1C C11C C12C C13C 179.0(4)
P1C C11C C16C C15C -178.1(4)
P1C C21C C22C C23C 179.1(4)
P1C C21C C26C C25C -178.4(4)
P1C C31C C32C C33C 179.9(4)
P1C C31C C36C C35C -177.2(4)
P1D C11D C12D C13D 174.8(4)
P1D C11D C16D C15D -175.3(4)
P1D C21D C22D C23D 177.7(4)
P1D C21D C26D C25D -178.1(4)
P1D C31D C32D C33D 175.2(4)
P1D C31D C36D C35D -175.6(4)
N1G N2G C3G C4G 1.9(5)
N2G N1G C5G C4G 1.2(6)
N2G N1G C6G N3G -60.0(5)
N2G C3G C4G C5G -1.2(6)
N4G C8G C9G N3G 0.6(5)
N5G N6G C11G C12G -1.8(9)
N5G' N6G' C11' C12' -7(2)
N6G N5G C10G N4G -95.4(7)
N6G N5G C13G C12G 2.1(13)
N6G C11G C12G C13G 3.1(11)
N6G' N5G' C10G N4G -80.7(16)
N6G' N5G' C13' C12' 0(2)
N6G' C11' C12' C13' 7(2)
C3G C4G C5G N1G 0.0(6)
C5G N1G N2G Ru1B -174.0(3)
C5G N1G N2G C3G -1.9(5)
C5G N1G C6G N3G 133.3(5)
C6G N1G N2G Ru1B 17.5(5)
C6G N1G N2G C3G -170.4(4)
C6G N1G C5G C4G 168.8(5)
C6G N3G C7G Ru1B -4.6(5)
C6G N3G C7G N4G 174.6(4)
C6G N3G C9G C8G -174.7(4)
C7G N3G C6G N1G 53.7(6)
C7G N3G C9G C8G -1.2(5)
C7G N4G C8G C9G 0.1(5)
C7G N4G C10G N5G 111.6(5)
C7G N4G C10G N5G' 159.0(7)
C8G N4G C7G Ru1B 178.2(3)
C8G N4G C7G N3G -0.8(5)
C8G N4G C10G N5G -68.7(6)
C8G N4G C10G N5G' -21.3(8)
C9G N3G C6G N1G -133.5(4)
C9G N3G C7G Ru1B -178.0(3)
C9G N3G C7G N4G 1.2(4)
C10G N4G C7G Ru1B -2.1(7)
C10G N4G C7G N3G 178.9(4)
C10G N4G C8G C9G -179.6(4)
C10G N5G N6G C11G 178.7(6)
C10G N5G C13G C12G -176.7(7)
C10G N5G' N6G' C11' -176.2(15)
C10G N5G' C13' C12' -178.7(15)
C11' C12' C13' N5G' -4(2)
C11C P1C C21C C22C -7.8(4)
C11C P1C C21C C26C 170.0(4)
C11C P1C C31C C32C -88.2(4)
C11C P1C C31C C36C 86.8(4)
C11C C12C C13C C14C -0.4(8)
C11D P1D C21D C22D 92.6(4)
C11D P1D C21D C26D -89.8(4)
C11D P1D C31D C32D 175.8(4)
C11D P1D C31D C36D -8.9(5)
C11D C12D C13D C14D -0.1(7)
C11G C12G C13G N5G -3.1(13)
C12C C11C C16C C15C 1.1(7)
C12C C13C C14C C15C 0.1(8)
C12D C11D C16D C15D 0.9(7)
C12D C13D C14D C15D 1.6(8)
C13' N5G' N6G' C11' 5(2)
C13' N5G' C10G N4G 97.6(17)
C13C C14C C15C C16C 0.8(8)
C13D C14D C15D C16D -1.9(8)
C13G N5G N6G C11G -0.1(10)
C13G N5G C10G N4G 83.2(9)
C14C C15C C16C C11C -1.4(8)
C14D C15D C16D C11D 0.6(8)
C16C C11C C12C C13C -0.1(7)
C16D C11D C12D C13D -1.2(7)
C21C P1C C11C C12C 77.4(4)
C21C P1C C11C C16C -103.5(4)
C21C P1C C31C C32C 18.0(5)
C21C P1C C31C C36C -167.0(4)
C21C C22C C23C C24C -0.4(8)
C21D P1D C11D C12D 5.8(5)
C21D P1D C11D C16D -178.2(4)
C21D P1D C31D C32D -77.1(4)
C21D P1D C31D C36D 98.2(4)
C21D C22D C23D C24D 0.1(8)
C22C C21C C26C C25C -0.6(7)
C22C C23C C24C C25C -1.3(8)
C22D C21D C26D C25D -0.4(7)
C22D C23D C24D C25D 0.0(8)
C23C C24C C25C C26C 2.1(8)
C23D C24D C25D C26D -0.3(8)
C24C C25C C26C C21C -1.2(7)
C24D C25D C26D C21D 0.5(8)
C26C C21C C22C C23C 1.4(7)
C26D C21D C22D C23D 0.1(7)
C31C P1C C11C C12C -178.4(4)
C31C P1C C11C C16C 0.7(4)
C31C P1C C21C C22C -114.1(4)
C31C P1C C21C C26C 63.7(4)
C31C C32C C33C C34C -3.8(8)
C31D P1D C11D C12D 110.5(4)
C31D P1D C11D C16D -73.5(4)
C31D P1D C21D C22D -13.6(4)
C31D P1D C21D C26D 164.0(4)
C31D C32D C33D C34D -0.5(8)
C32C C31C C36C C35C -1.9(8)
C32C C33C C34C C35C 0.0(9)
C32D C31D C36D C35D -0.3(7)
C32D C33D C34D C35D 1.7(8)
C33C C34C C35C C36C 2.7(9)
C33D C34D C35D C36D -2.2(8)
C34C C35C C36C C31C -1.8(9)
C34D C35D C36D C31D 1.5(8)
C36C C31C C32C C33C 4.7(8)
C36D C31D C32D C33D -0.2(8)
C11M C12M C13M C14M -0.8(9)
C12M C11M C16M C15M -1.6(8)
C12M C11M B1M C21M 151.6(5)
C12M C11M B1M C31M 32.0(7)
C12M C11M B1M C41M -88.0(6)
C12M C13M C14M C15M 0.3(9)
C13M C14M C15M C16M -0.6(9)
C14M C15M C16M C11M 1.3(9)
C16M C11M C12M C13M 1.4(8)
C16M C11M B1M C21M -33.2(7)
C16M C11M B1M C31M -152.8(5)
C16M C11M B1M C41M 87.2(6)
C21M C22M C23M C24M 1.3(10)
C22M C21M C26M C25M -0.8(9)
C22M C21M B1M C11M -37.1(7)
C22M C21M B1M C31M 85.6(6)
C22M C21M B1M C41M -158.4(5)
C22M C23M C24M C25M -0.4(10)
C23M C24M C25M C26M -1.1(10)
C24M C25M C26M C21M 1.8(10)
C26M C21M C22M C23M -0.7(9)
C26M C21M B1M C11M 153.2(5)
C26M C21M B1M C31M -84.2(6)
C26M C21M B1M C41M 31.8(7)
C31M C32M C33M C34M 0.2(8)
C32M C31M C36M C35M -0.2(8)
C32M C31M B1M C11M 106.8(6)
C32M C31M B1M C21M -16.1(7)
C32M C31M B1M C41M -132.1(5)
C32M C33M C34M C35M 0.7(8)
C33M C34M C35M C36M -1.3(9)
C34M C35M C36M C31M 1.1(9)
C36M C31M C32M C33M -0.5(8)
C36M C31M B1M C11M -75.1(7)
C36M C31M B1M C21M 162.0(5)
C36M C31M B1M C41M 46.0(7)
C41M C42M C43M C44M 0.6(10)
C42M C41M C46M C45M 0.2(8)
C42M C41M B1M C11M 149.8(5)
C42M C41M B1M C21M -87.4(6)
C42M C41M B1M C31M 27.5(8)
C42M C43M C44M C45M -0.9(10)
C43M C44M C45M C46M 0.8(10)
C44M C45M C46M C41M -0.5(9)
C46M C41M C42M C43M -0.2(9)
C46M C41M B1M C11M -31.2(7)
C46M C41M B1M C21M 91.5(6)
C46M C41M B1M C31M -153.5(5)
B1M C11M C12M C13M 176.9(5)
B1M C11M C16M C15M -177.3(5)
B1M C21M C22M C23M -171.4(6)
B1M C21M C26M C25M 169.7(6)
B1M C31M C32M C33M 177.8(5)
B1M C31M C36M C35M -178.5(5)
B1M C41M C42M C43M 178.8(6)
B1M C41M C46M C45M -178.9(5)
C11N C12N C13N C14N 0.4(8)
C12N C11N C16N C15N -2.6(8)
C12N C11N B1N C21N 154.7(5)
C12N C11N B1N C31N -83.1(6)
C12N C11N B1N C41N 37.2(7)
C12N C13N C14N C15N -1.4(9)
C13N C14N C15N C16N 0.3(9)
C14N C15N C16N C11N 1.8(9)
C16N C11N C12N C13N 1.6(8)
C16N C11N B1N C21N -32.1(7)
C16N C11N B1N C31N 90.1(6)
C16N C11N B1N C41N -149.6(5)
C21N C22N C23N C24N 0.7(8)
C22N C21N C26N C25N -2.4(8)
C22N C21N B1N C11N -95.9(5)
C22N C21N B1N C31N 144.7(5)
C22N C21N B1N C41N 24.7(6)
C22N C23N C24N C25N -1.2(8)
C23N C24N C25N C26N 0.0(9)
C24N C25N C26N C21N 2.0(9)
C26N C21N C22N C23N 1.0(7)
C26N C21N B1N C11N 82.7(6)
C26N C21N B1N C31N -36.7(6)
C26N C21N B1N C41N -156.7(5)
C31N C32N C33N C34N 0.1(8)
C32N C31N C36N C35N -0.4(7)
C32N C31N B1N C11N -151.6(5)
C32N C31N B1N C21N -30.4(6)
C32N C31N B1N C41N 87.3(6)
C32N C33N C34N C35N 1.1(9)
C33N C34N C35N C36N -1.9(9)
C34N C35N C36N C31N 1.6(8)
C36N C31N C32N C33N -0.5(7)
C36N C31N B1N C11N 29.3(6)
C36N C31N B1N C21N 150.4(4)
C36N C31N B1N C41N -91.8(5)
C41N C42N C43N C44N 0.1(8)
C42N C41N C46N C45N -1.0(7)
C42N C41N B1N C11N -158.1(4)
C42N C41N B1N C21N 81.9(5)
C42N C41N B1N C31N -39.4(6)
C42N C43N C44N C45N -1.2(8)
C43N C44N C45N C46N 1.2(8)
C44N C45N C46N C41N 0.0(8)
C46N C41N C42N C43N 1.0(7)
C46N C41N B1N C11N 34.1(6)
C46N C41N B1N C21N -85.9(6)
C46N C41N B1N C31N 152.8(4)
B1N C11N C12N C13N 175.2(5)
B1N C11N C16N C15N -176.4(5)
B1N C21N C22N C23N 179.7(5)
B1N C21N C26N C25N 178.9(5)
B1N C31N C32N C33N -179.7(5)
B1N C31N C36N C35N 178.8(5)
B1N C41N C42N C43N -167.8(5)
B1N C41N C46N C45N 167.1(4)

loop_
_smtbx_masks_void_nr
_smtbx_masks_void_average_x
_smtbx_masks_void_average_y
_smtbx_masks_void_average_z
_smtbx_masks_void_volume
_smtbx_masks_void_count_electrons
1 -0.036 -0.025 0.227 12.4 0.0
2 0.036 0.025 0.773 12.4 0.0
3 0.036 0.475 0.273 12.4 0.0
4 -0.036 0.525 0.727 12.4 0.0
5 0.085 0.150 0.947 7.2 0.0
6 0.085 0.350 0.447 7.2 0.0
7 0.219 0.017 0.376 17.6 0.0
8 0.219 0.483 0.876 17.6 0.0
9 0.295 0.653 0.900 10.4 0.0
10 0.295 0.847 0.400 10.4 0.0
11 0.500 0.500 0.500 414.7 0.0
12 0.500 0.000 0.000 414.7 0.0
13 0.705 0.153 0.600 10.4 0.0
14 0.705 0.347 0.100 10.4 0.0
15 0.781 -0.017 0.624 17.6 0.0
16 0.781 0.517 0.124 17.6 0.0
17 0.915 0.650 0.553 7.2 0.0
18 0.915 0.850 0.053 7.2 0.0
